data_1564766
loop_
_publ_author_name
'Prima, Darya O.'
'Madiyeva, Malena'
'Burykina, Julia V.'
'Minyaev, Mikhail E.'
'Boiko, Daniil A.'
'Ananikov, Valentine P.'

_publ_section_title
;
 Evidence for &#x201C;cocktail&#x201D;-type catalysis in Buchwald--Hartwig
 reaction. A mechanistic study
;
_journal_issue 21
_journal_name_full 'Catalysis Science &amp; Technology'
_journal_page_first 7171
_journal_page_last 7188
_journal_paper_doi 10.1039/D1CY01601F
_journal_volume 11
_journal_year 2021
_chemical_absolute_configuration ad
_chemical_formula_moiety 'C54 H74 Br2 N4 O2 Pd2'
_chemical_formula_sum 'C54 H74 Br2 N4 O2 Pd2'
_chemical_formula_weight 1183.79
_space_group_crystal_system monoclinic
_space_group_IT_number 4
_space_group_name_Hall 'P 2yb'
_space_group_name_H-M_alt 'P 1 21 1'
_atom_sites_solution_hydrogens geom
_atom_sites_solution_primary direct
_atom_sites_solution_secondary difmap
_audit_creation_method SHELXL-2018/3
_audit_update_record
;
2021-04-25 deposited with the CCDC.	2021-09-13 downloaded from the CCDC.
;
_cell_angle_alpha 90
_cell_angle_beta 103.5667(10)
_cell_angle_gamma 90
_cell_formula_units_Z 2
_cell_length_a 12.4263(3)
_cell_length_b 14.7841(4)
_cell_length_c 16.2288(4)
_cell_measurement_reflns_used 9239
_cell_measurement_temperature 100(2)
_cell_measurement_theta_max 32.92
_cell_measurement_theta_min 2.58
_cell_volume 2898.23(13)
_computing_cell_refinement 'SAINT (Bruker, 2019)'
_computing_data_collection '<i>APEX3</i> (Bruker, 2019)'
_computing_data_reduction 'SAINT (Bruker, 2019)'
_computing_molecular_graphics 'SHELXTL (Sheldrick, Acta Cryst., 2008, A64, 112-122)'
_computing_publication_material 'SHELXTL (Sheldrick, Acta Cryst., 2008, A64, 112-122)'
_computing_structure_refinement 'SHELXL-2018 (Sheldrick, Acta Cryst., 2015, C71, 3-8)'
_computing_structure_solution 'SHELXT, SHELXS-2013 (Sheldrick, Acta Cryst., 2015, A71, 3-8)'
_diffrn_ambient_temperature 100(2)
_diffrn_detector_area_resol_mean 7.31
_diffrn_measured_fraction_theta_full 0.999
_diffrn_measured_fraction_theta_max 0.999
_diffrn_measurement_device_type 'Bruker AXS D8 QUEST, Photon III detector'
_diffrn_measurement_method '\f and \w shutterless scans'
_diffrn_radiation_monochromator graphite
_diffrn_radiation_type MoK\a
_diffrn_radiation_wavelength 0.71073
_diffrn_reflns_av_R_equivalents 0.0411
_diffrn_reflns_av_unetI/netI 0.0277
_diffrn_reflns_Laue_measured_fraction_full 0.999
_diffrn_reflns_Laue_measured_fraction_max 0.999
_diffrn_reflns_limit_h_max 19
_diffrn_reflns_limit_h_min -19
_diffrn_reflns_limit_k_max 23
_diffrn_reflns_limit_k_min -23
_diffrn_reflns_limit_l_max 25
_diffrn_reflns_limit_l_min -25
_diffrn_reflns_number 170408
_diffrn_reflns_point_group_measured_fraction_full 0.999
_diffrn_reflns_point_group_measured_fraction_max 1.000
_diffrn_reflns_theta_full 25.242
_diffrn_reflns_theta_max 33.998
_diffrn_reflns_theta_min 2.321
_diffrn_source 'sealed X-Ray tube'
_diffrn_source_current 30
_diffrn_source_power 50
_diffrn_source_size '0.6 mm, fine-focus'
_exptl_absorpt_coefficient_mu 2.038
_exptl_absorpt_correction_T_max 0.2720
_exptl_absorpt_correction_T_min 0.1529
_exptl_absorpt_correction_type multi-scan
_exptl_absorpt_process_details 'SADABS 2016/2 (Krause et al., J. Appl. Cryst. 2015, 48, 3-10)'
_exptl_crystal_colour 'light yellow'
_exptl_crystal_density_diffrn 1.357
_exptl_crystal_density_method 'not measured'
_exptl_crystal_description block
_exptl_crystal_F_000 1208
_exptl_crystal_size_max 0.57
_exptl_crystal_size_mid 0.51
_exptl_crystal_size_min 0.46
_refine_diff_density_max 0.952
_refine_diff_density_min -1.273
_refine_diff_density_rms 0.079
_refine_ls_abs_structure_details
;
 Refined as an inversion twin.
;
_refine_ls_abs_structure_Flack 0.014(8)
_refine_ls_extinction_method none
_refine_ls_goodness_of_fit_ref 1.022
_refine_ls_hydrogen_treatment constr
_refine_ls_matrix_type full
_refine_ls_number_parameters 801
_refine_ls_number_reflns 23690
_refine_ls_number_restraints 465
_refine_ls_restrained_S_all 1.022
_refine_ls_R_factor_all 0.0565
_refine_ls_R_factor_gt 0.0404
_refine_ls_shift/su_max 0.005
_refine_ls_shift/su_mean 0.000
_refine_ls_structure_factor_coef Fsqd
_refine_ls_weighting_details 'w=1/[\s^2^(Fo^2^)+(0.0503P)^2^+2.3365P] where P=(Fo^2^+2Fc^2^)/3'
_refine_ls_weighting_scheme calc
_refine_ls_wR_factor_gt 0.0965
_refine_ls_wR_factor_ref 0.1079
_reflns_Friedel_coverage 0.938
_reflns_Friedel_fraction_full 1.000
_reflns_Friedel_fraction_max 1.000
_reflns_number_gt 19373
_reflns_number_total 23690
_reflns_threshold_expression 'I > 2\s(I)'
_cod_data_source_file d1cy01601f2.cif
_cod_data_source_block 3B
_cod_depositor_comments 'Adding full bibliography for 1564765--1564770.cif.'
_cod_original_sg_symbol_H-M 'P 21'
_cod_database_code 1564766
_shelx_shelxl_version_number 2018/3
_shelx_space_group_comment
;
The symmetry employed for this shelxl refinement is uniquely defined
by the following loop, which should always be used as a source of
symmetry information in preference to the above space-group names.
They are only intended as comments.
;
_shelx_estimated_absorpt_t_min 0.390
_shelx_estimated_absorpt_t_max 0.454

loop_
_space_group_symop_operation_xyz
'x, y, z'
'-x, y+1/2, -z'

loop_
_atom_site_label
_atom_site_type_symbol
_atom_site_fract_x
_atom_site_fract_y
_atom_site_fract_z
_atom_site_U_iso_or_equiv
_atom_site_adp_type
_atom_site_occupancy
_atom_site_site_symmetry_order
_atom_site_calc_flag
_atom_site_refinement_flags_posn
_atom_site_refinement_flags_adp
_atom_site_refinement_flags_occupancy
_atom_site_disorder_assembly
_atom_site_disorder_group
Pd1A Pd 0.80420(9) 0.46319(8) 0.37147(5) 0.02736(12) Uani 0.7275(11) 1 d D . P A 1
Br1A Br 0.87443(8) 0.36901(8) 0.49279(6) 0.03879(16) Uani 0.7275(11) 1 d D . P A 1
Pd2A Pd 0.66671(8) 0.42549(10) 0.19220(8) 0.03212(18) Uani 0.7275(11) 1 d D . P A 1
Br2A Br 0.57475(8) 0.52558(7) 0.08221(4) 0.05127(18) Uani 0.7275(11) 1 d D . P A 1
O1A O 0.7719(19) 0.3579(5) 0.2875(10) 0.0436(19) Uani 0.7275(11) 1 d D U P A 1
H1C H 0.794919 0.303589 0.291225 0.052 Uiso 0.7275(11) 1 calc R U P A 1
O2A O 0.7521(4) 0.5313(2) 0.2603(3) 0.0336(10) Uani 0.7275(11) 1 d D . P A 1
H2C H 0.762200 0.585499 0.246441 0.040 Uiso 0.7275(11) 1 calc R U P A 1
N1A N 0.7725(11) 0.5996(8) 0.5019(9) 0.0282(13) Uani 0.7275(11) 1 d D . P A 1
C1A C 0.8220(7) 0.5742(6) 0.4389(7) 0.0289(15) Uani 0.7275(11) 1 d D . P A 1
N2A N 0.9030(7) 0.6377(6) 0.4422(5) 0.0299(15) Uani 0.7275(11) 1 d D . P A 1
C2A C 0.894(2) 0.7076(13) 0.4986(13) 0.037(2) Uani 0.7275(11) 1 d D . P A 1
H2A H 0.935060 0.762600 0.506971 0.045 Uiso 0.7275(11) 1 calc R U P A 1
C3A C 0.8152(18) 0.6804(10) 0.5387(12) 0.0341(19) Uani 0.7275(11) 1 d D . P A 1
H3A H 0.793364 0.711040 0.583614 0.041 Uiso 0.7275(11) 1 calc R U P A 1
C4A C 0.6795(8) 0.5513(6) 0.5204(5) 0.0282(13) Uani 0.7275(11) 1 d D . P A 1
C5A C 0.5799(8) 0.5516(6) 0.4590(6) 0.0311(12) Uani 0.7275(11) 1 d D . P A 1
C6A C 0.4910(8) 0.5019(4) 0.4745(7) 0.0348(13) Uani 0.7275(11) 1 d D . P A 1
H6A H 0.422164 0.501279 0.433804 0.042 Uiso 0.7275(11) 1 calc R U P A 1
C7A C 0.5037(7) 0.4534(5) 0.5497(7) 0.0352(15) Uani 0.7275(11) 1 d D . P A 1
H7A H 0.443455 0.418961 0.559713 0.042 Uiso 0.7275(11) 1 calc R U P A 1
C8A C 0.6036(8) 0.4547(7) 0.6104(7) 0.0394(15) Uani 0.7275(11) 1 d D . P A 1
H8A H 0.610548 0.421860 0.661666 0.047 Uiso 0.7275(11) 1 calc R U P A 1
C9A C 0.6938(8) 0.5037(6) 0.5966(4) 0.0303(14) Uani 0.7275(11) 1 d D . P A 1
C10A C 0.5650(16) 0.6110(9) 0.3800(7) 0.0335(17) Uani 0.7275(11) 1 d D . P A 1
H10A H 0.637601 0.612961 0.363594 0.040 Uiso 0.7275(11) 1 calc R U P A 1
C11A C 0.480(2) 0.5714(14) 0.3053(9) 0.0439(19) Uani 0.7275(11) 1 d D . P A 1
H11A H 0.493010 0.506426 0.301105 0.066 Uiso 0.7275(11) 1 calc R U P A 1
H11B H 0.486092 0.601385 0.252806 0.066 Uiso 0.7275(11) 1 calc R U P A 1
H11C H 0.405049 0.580985 0.314011 0.066 Uiso 0.7275(11) 1 calc R U P A 1
C12A C 0.5349(13) 0.7082(10) 0.3981(9) 0.051(3) Uani 0.7275(11) 1 d D . P A 1
H12A H 0.528851 0.745006 0.346979 0.077 Uiso 0.7275(11) 1 calc R U P A 1
H12B H 0.592674 0.733258 0.444191 0.077 Uiso 0.7275(11) 1 calc R U P A 1
H12C H 0.463976 0.708561 0.414636 0.077 Uiso 0.7275(11) 1 calc R U P A 1
C13A C 0.8015(9) 0.5062(6) 0.6660(5) 0.045(2) Uani 0.7275(11) 1 d D . P A 1
H13A H 0.862695 0.526786 0.639991 0.054 Uiso 0.7275(11) 1 calc R U P A 1
C14A C 0.8318(11) 0.4136(7) 0.7056(6) 0.056(3) Uani 0.7275(11) 1 d D . P A 1
H14A H 0.906248 0.415893 0.742817 0.084 Uiso 0.7275(11) 1 calc R U P A 1
H14B H 0.830189 0.368917 0.660689 0.084 Uiso 0.7275(11) 1 calc R U P A 1
H14C H 0.778414 0.396342 0.738652 0.084 Uiso 0.7275(11) 1 calc R U P A 1
C15A C 0.7892(13) 0.5745(8) 0.7332(7) 0.053(2) Uani 0.7275(11) 1 d D . P A 1
H15A H 0.731207 0.554223 0.760819 0.079 Uiso 0.7275(11) 1 calc R U P A 1
H15B H 0.768828 0.633481 0.706529 0.079 Uiso 0.7275(11) 1 calc R U P A 1
H15C H 0.859448 0.579840 0.775593 0.079 Uiso 0.7275(11) 1 calc R U P A 1
C16A C 0.9763(6) 0.6410(5) 0.3850(4) 0.0309(12) Uani 0.7275(11) 1 d D . P A 1
C17A C 0.9482(6) 0.6975(5) 0.3144(4) 0.0399(16) Uani 0.7275(11) 1 d D . P A 1
C18A C 1.0227(6) 0.7048(7) 0.2625(4) 0.050(2) Uani 0.7275(11) 1 d D . P A 1
H18A H 1.005647 0.742811 0.213904 0.061 Uiso 0.7275(11) 1 calc R U P A 1
C19A C 1.1218(7) 0.6569(6) 0.2813(4) 0.053(2) Uani 0.7275(11) 1 d D . P A 1
H19A H 1.171892 0.662545 0.245425 0.064 Uiso 0.7275(11) 1 calc R U P A 1
C20A C 1.1486(7) 0.6008(6) 0.3520(5) 0.0452(18) Uani 0.7275(11) 1 d D . P A 1
H20A H 1.216500 0.568392 0.364299 0.054 Uiso 0.7275(11) 1 calc R U P A 1
C21A C 1.0752(7) 0.5925(5) 0.4046(5) 0.0361(12) Uani 0.7275(11) 1 d D . P A 1
C22A C 0.8382(8) 0.7489(5) 0.2855(5) 0.050(2) Uani 0.7275(11) 1 d D . P A 1
H22A H 0.787238 0.724853 0.319702 0.060 Uiso 0.7275(11) 1 calc R U P A 1
C23A C 0.7754(11) 0.7446(11) 0.1929(6) 0.067(3) Uani 0.7275(11) 1 d D . P A 1
H23A H 0.820030 0.772482 0.157379 0.100 Uiso 0.7275(11) 1 calc R U P A 1
H23B H 0.705168 0.777285 0.185692 0.100 Uiso 0.7275(11) 1 calc R U P A 1
H23C H 0.760557 0.681312 0.176134 0.100 Uiso 0.7275(11) 1 calc R U P A 1
C24A C 0.859(2) 0.8481(7) 0.3099(13) 0.064(2) Uani 0.7275(11) 1 d D . P A 1
H24A H 0.901672 0.876231 0.273131 0.096 Uiso 0.7275(11) 1 calc R U P A 1
H24B H 0.900500 0.852244 0.369076 0.096 Uiso 0.7275(11) 1 calc R U P A 1
H24C H 0.787916 0.879438 0.303159 0.096 Uiso 0.7275(11) 1 calc R U P A 1
C25A C 1.1071(7) 0.5358(4) 0.4840(5) 0.0373(13) Uani 0.7275(11) 1 d D . P A 1
H25A H 1.041203 0.525189 0.508189 0.045 Uiso 0.7275(11) 1 calc R U P A 1
C26A C 1.1961(7) 0.5895(6) 0.5471(7) 0.058(2) Uani 0.7275(11) 1 d D . P A 1
H26A H 1.221939 0.553954 0.598960 0.087 Uiso 0.7275(11) 1 calc R U P A 1
H26B H 1.164446 0.646645 0.561016 0.087 Uiso 0.7275(11) 1 calc R U P A 1
H26C H 1.258561 0.602177 0.521567 0.087 Uiso 0.7275(11) 1 calc R U P A 1
C27A C 1.1548(9) 0.4448(6) 0.4625(8) 0.047(2) Uani 0.7275(11) 1 d D . P A 1
H27A H 1.177629 0.408535 0.514166 0.071 Uiso 0.7275(11) 1 calc R U P A 1
H27B H 1.218934 0.456115 0.438518 0.071 Uiso 0.7275(11) 1 calc R U P A 1
H27C H 1.098036 0.412099 0.421106 0.071 Uiso 0.7275(11) 1 calc R U P A 1
N3A N 0.4804(6) 0.2958(4) 0.1363(4) 0.0477(14) Uani 0.7275(11) 1 d D . P A 1
C28A C 0.5820(6) 0.3235(4) 0.1340(4) 0.0364(14) Uani 0.7275(11) 1 d D . P A 1
N4A N 0.6177(6) 0.2658(4) 0.0808(5) 0.0486(18) Uani 0.7275(11) 1 d D . P A 1
C29A C 0.5354(9) 0.2017(6) 0.0504(7) 0.074(3) Uani 0.7275(11) 1 d D . P A 1
H29A H 0.538239 0.154415 0.011337 0.089 Uiso 0.7275(11) 1 calc R U P A 1
C30A C 0.4514(8) 0.2201(5) 0.0871(6) 0.068(3) Uani 0.7275(11) 1 d D . P A 1
H30A H 0.384491 0.186798 0.080188 0.082 Uiso 0.7275(11) 1 calc R U P A 1
C31A C 0.4110(5) 0.3303(3) 0.1907(3) 0.0428(13) Uani 0.7275(11) 1 d D . P A 1
C32A C 0.4330(8) 0.2987(6) 0.2738(4) 0.0414(11) Uani 0.7275(11) 1 d D . P A 1
C33A C 0.3574(8) 0.3218(7) 0.3213(6) 0.0436(13) Uani 0.7275(11) 1 d D . P A 1
H33A H 0.369379 0.301685 0.378364 0.052 Uiso 0.7275(11) 1 calc R U P A 1
C34A C 0.2646(8) 0.3737(6) 0.2868(4) 0.0521(19) Uani 0.7275(11) 1 d D . P A 1
H34A H 0.213753 0.388561 0.320254 0.063 Uiso 0.7275(11) 1 calc R U P A 1
C35A C 0.2457(6) 0.4039(5) 0.2036(4) 0.0549(16) Uani 0.7275(11) 1 d D . P A 1
H35A H 0.181937 0.439304 0.180396 0.066 Uiso 0.7275(11) 1 calc R U P A 1
C36A C 0.3195(5) 0.3828(4) 0.1540(4) 0.0523(15) Uani 0.7275(11) 1 d D . P A 1
C37A C 0.5345(7) 0.2472(5) 0.3226(6) 0.0474(18) Uani 0.7275(11) 1 d D . P A 1
H37A H 0.589460 0.249076 0.286443 0.057 Uiso 0.7275(11) 1 calc R U P A 1
C38A C 0.5937(8) 0.2863(8) 0.4087(6) 0.057(2) Uani 0.7275(11) 1 d D . P A 1
H38A H 0.601175 0.351974 0.403697 0.085 Uiso 0.7275(11) 1 calc R U P A 1
H38B H 0.667295 0.258998 0.426883 0.085 Uiso 0.7275(11) 1 calc R U P A 1
H38C H 0.550476 0.273102 0.450604 0.085 Uiso 0.7275(11) 1 calc R U P A 1
C39A C 0.5085(9) 0.1469(6) 0.3323(9) 0.070(3) Uani 0.7275(11) 1 d D . P A 1
H39A H 0.576314 0.115180 0.360721 0.105 Uiso 0.7275(11) 1 calc R U P A 1
H39B H 0.479551 0.120319 0.276149 0.105 Uiso 0.7275(11) 1 calc R U P A 1
H39C H 0.453161 0.141208 0.366152 0.105 Uiso 0.7275(11) 1 calc R U P A 1
C40A C 0.2959(9) 0.4188(6) 0.0633(5) 0.065(2) Uani 0.7275(11) 1 d D . P A 1
H40A H 0.363179 0.408605 0.040809 0.078 Uiso 0.7275(11) 1 calc R U P A 1
C41A C 0.199(2) 0.3671(11) 0.006(2) 0.103(6) Uani 0.7275(11) 1 d D . P A 1
H41A H 0.184564 0.390995 -0.051417 0.154 Uiso 0.7275(11) 1 calc R U P A 1
H41B H 0.217214 0.302680 0.006030 0.154 Uiso 0.7275(11) 1 calc R U P A 1
H41C H 0.132216 0.374620 0.028530 0.154 Uiso 0.7275(11) 1 calc R U P A 1
C42A C 0.2725(10) 0.5213(6) 0.0616(7) 0.071(2) Uani 0.7275(11) 1 d D . P A 1
H42A H 0.205093 0.532676 0.081403 0.107 Uiso 0.7275(11) 1 calc R U P A 1
H42B H 0.262646 0.543931 0.003514 0.107 Uiso 0.7275(11) 1 calc R U P A 1
H42C H 0.335063 0.552584 0.098719 0.107 Uiso 0.7275(11) 1 calc R U P A 1
C43A C 0.7199(8) 0.2682(8) 0.0526(7) 0.0428(15) Uani 0.7275(11) 1 d D . P A 1
C44A C 0.8171(9) 0.2278(7) 0.0968(7) 0.075(2) Uani 0.7275(11) 1 d D U P A 1
C45A C 0.9106(10) 0.2203(7) 0.0644(7) 0.083(3) Uani 0.7275(11) 1 d D . P A 1
H45A H 0.976624 0.192627 0.095643 0.100 Uiso 0.7275(11) 1 calc R U P A 1
C46A C 0.9024(8) 0.2555(6) -0.0159(7) 0.067(3) Uani 0.7275(11) 1 d D . P A 1
H46A H 0.964964 0.250881 -0.039945 0.080 Uiso 0.7275(11) 1 calc R U P A 1
C47A C 0.8081(8) 0.2971(7) -0.0632(5) 0.0520(18) Uani 0.7275(11) 1 d D . P A 1
H47A H 0.805653 0.321030 -0.117983 0.062 Uiso 0.7275(11) 1 calc R U P A 1
C48A C 0.7173(7) 0.3025(8) -0.0275(6) 0.0380(12) Uani 0.7275(11) 1 d D U P A 1
C49A C 0.8483(10) 0.1899(6) 0.1904(5) 0.075(3) Uani 0.7275(11) 1 d D . P A 1
H49A H 0.785787 0.205590 0.216984 0.091 Uiso 0.7275(11) 1 calc R U P A 1
C50A C 0.9529(9) 0.2243(9) 0.2489(7) 0.087(4) Uani 0.7275(11) 1 d D U P A 1
H50A H 1.017155 0.202403 0.229331 0.131 Uiso 0.7275(11) 1 calc R U P A 1
H50B H 0.957130 0.202192 0.306458 0.131 Uiso 0.7275(11) 1 calc R U P A 1
H50C H 0.952572 0.290556 0.248783 0.131 Uiso 0.7275(11) 1 calc R U P A 1
C51A C 0.8518(17) 0.0883(8) 0.1848(8) 0.110(5) Uani 0.7275(11) 1 d D U P A 1
H51A H 0.900508 0.070559 0.148116 0.165 Uiso 0.7275(11) 1 calc R U P A 1
H51B H 0.776969 0.065152 0.161201 0.165 Uiso 0.7275(11) 1 calc R U P A 1
H51C H 0.880054 0.062984 0.241626 0.165 Uiso 0.7275(11) 1 calc R U P A 1
C52A C 0.6037(7) 0.3374(5) -0.0769(5) 0.0471(16) Uani 0.7275(11) 1 d D . P A 1
H52A H 0.553203 0.341794 -0.037240 0.057 Uiso 0.7275(11) 1 calc R U P A 1
C53A C 0.5548(9) 0.2708(8) -0.1471(6) 0.067(3) Uani 0.7275(11) 1 d D . P A 1
H53A H 0.493220 0.299446 -0.187534 0.101 Uiso 0.7275(11) 1 calc R U P A 1
H53B H 0.527802 0.217211 -0.122592 0.101 Uiso 0.7275(11) 1 calc R U P A 1
H53C H 0.611927 0.252715 -0.176454 0.101 Uiso 0.7275(11) 1 calc R U P A 1
C54A C 0.6132(9) 0.4301(6) -0.1151(6) 0.067(2) Uani 0.7275(11) 1 d D . P A 1
H54A H 0.662741 0.426455 -0.153848 0.101 Uiso 0.7275(11) 1 calc R U P A 1
H54B H 0.643094 0.473298 -0.069689 0.101 Uiso 0.7275(11) 1 calc R U P A 1
H54C H 0.539783 0.450245 -0.146296 0.101 Uiso 0.7275(11) 1 calc R U P A 1
Pd1B Pd 0.7971(3) 0.4715(2) 0.35300(15) 0.02736(12) Uani 0.2725(11) 1 d D . P A 2
Br1B Br 0.8818(3) 0.3763(2) 0.46947(17) 0.03879(16) Uani 0.2725(11) 1 d D . P A 2
Pd2B Pd 0.6453(3) 0.4184(3) 0.1860(2) 0.03212(18) Uani 0.2725(11) 1 d D . P A 2
Br2B Br 0.5063(2) 0.49476(14) 0.08639(11) 0.05127(18) Uani 0.2725(11) 1 d D . P A 2
O1B O 0.757(6) 0.3570(14) 0.282(3) 0.0436(19) Uani 0.2725(11) 1 d D . P A 2
H1D H 0.779370 0.302606 0.289271 0.052 Uiso 0.2725(11) 1 calc R U P A 2
O2B O 0.7207(15) 0.5338(5) 0.2431(5) 0.0336(10) Uani 0.2725(11) 1 d D . P A 2
H2D H 0.720019 0.588401 0.226515 0.040 Uiso 0.2725(11) 1 calc R U P A 2
N1B N 0.771(3) 0.589(2) 0.490(3) 0.0282(13) Uani 0.2725(11) 1 d D . P A 2
C1B C 0.839(3) 0.5670(19) 0.4379(19) 0.0289(15) Uani 0.2725(11) 1 d D . P A 2
N2B N 0.892(2) 0.6446(19) 0.4246(17) 0.0299(15) Uani 0.2725(11) 1 d D . P A 2
C2B C 0.896(6) 0.696(4) 0.498(4) 0.037(2) Uani 0.2725(11) 1 d D . P A 2
H2B H 0.950761 0.739480 0.522434 0.045 Uiso 0.2725(11) 1 calc R U P A 2
C3B C 0.806(6) 0.671(3) 0.526(4) 0.0341(19) Uani 0.2725(11) 1 d D . P A 2
H3B H 0.772723 0.704563 0.563826 0.041 Uiso 0.2725(11) 1 calc R U P A 2
C4B C 0.675(2) 0.5431(18) 0.5060(16) 0.0282(13) Uani 0.2725(11) 1 d D . P A 2
C5B C 0.572(2) 0.5591(19) 0.4517(18) 0.0311(12) Uani 0.2725(11) 1 d D . P A 2
C6B C 0.480(2) 0.5207(14) 0.4744(19) 0.0348(13) Uani 0.2725(11) 1 d D . P A 2
H6B H 0.408739 0.530561 0.438476 0.042 Uiso 0.2725(11) 1 calc R U P A 2
C7B C 0.488(2) 0.4686(17) 0.547(2) 0.0352(15) Uani 0.2725(11) 1 d D . P A 2
H7B H 0.424270 0.443243 0.561117 0.042 Uiso 0.2725(11) 1 calc R U P A 2
C8B C 0.594(2) 0.455(2) 0.599(2) 0.0394(15) Uani 0.2725(11) 1 d D . P A 2
H8B H 0.601103 0.419952 0.648597 0.047 Uiso 0.2725(11) 1 calc R U P A 2
C9B C 0.689(2) 0.4916(19) 0.5799(14) 0.0303(14) Uani 0.2725(11) 1 d D . P A 2
C10B C 0.552(5) 0.612(3) 0.368(2) 0.0335(17) Uani 0.2725(11) 1 d D . P A 2
H10B H 0.625908 0.622216 0.355153 0.040 Uiso 0.2725(11) 1 calc R U P A 2
C11B C 0.477(6) 0.565(4) 0.292(3) 0.0439(19) Uani 0.2725(11) 1 d D . P A 2
H11D H 0.413601 0.538482 0.308923 0.066 Uiso 0.2725(11) 1 calc R U P A 2
H11E H 0.518755 0.518006 0.270801 0.066 Uiso 0.2725(11) 1 calc R U P A 2
H11F H 0.451018 0.610186 0.247221 0.066 Uiso 0.2725(11) 1 calc R U P A 2
C12B C 0.505(4) 0.704(3) 0.386(3) 0.051(3) Uani 0.2725(11) 1 d D . P A 2
H12D H 0.430864 0.695309 0.395078 0.077 Uiso 0.2725(11) 1 calc R U P A 2
H12E H 0.501543 0.743327 0.336760 0.077 Uiso 0.2725(11) 1 calc R U P A 2
H12F H 0.553390 0.730798 0.436097 0.077 Uiso 0.2725(11) 1 calc R U P A 2
C13B C 0.798(3) 0.4869(17) 0.6477(16) 0.045(2) Uani 0.2725(11) 1 d D . P A 2
H13B H 0.857940 0.506344 0.619945 0.054 Uiso 0.2725(11) 1 calc R U P A 2
C14B C 0.825(4) 0.3909(18) 0.6796(19) 0.056(3) Uani 0.2725(11) 1 d D . P A 2
H14D H 0.904433 0.386260 0.705545 0.084 Uiso 0.2725(11) 1 calc R U P A 2
H14E H 0.805412 0.348578 0.631961 0.084 Uiso 0.2725(11) 1 calc R U P A 2
H14F H 0.782842 0.376174 0.721768 0.084 Uiso 0.2725(11) 1 calc R U P A 2
C15B C 0.800(4) 0.551(2) 0.721(2) 0.053(2) Uani 0.2725(11) 1 d D . P A 2
H15D H 0.730688 0.546514 0.739227 0.079 Uiso 0.2725(11) 1 calc R U P A 2
H15E H 0.809701 0.613422 0.702921 0.079 Uiso 0.2725(11) 1 calc R U P A 2
H15F H 0.862261 0.535457 0.768478 0.079 Uiso 0.2725(11) 1 calc R U P A 2
C16B C 0.9675(18) 0.6545(15) 0.3693(13) 0.0309(12) Uani 0.2725(11) 1 d D . P A 2
C17B C 0.9275(19) 0.7037(16) 0.2953(13) 0.0399(16) Uani 0.2725(11) 1 d D . P A 2
C18B C 0.9972(19) 0.7052(19) 0.2395(13) 0.050(2) Uani 0.2725(11) 1 d D . P A 2
H18B H 0.974000 0.737790 0.187935 0.061 Uiso 0.2725(11) 1 calc R U P A 2
C19B C 1.099(2) 0.661(2) 0.2554(14) 0.053(2) Uani 0.2725(11) 1 d D . P A 2
H19B H 1.145240 0.663310 0.216224 0.064 Uiso 0.2725(11) 1 calc R U P A 2
C20B C 1.130(2) 0.6144(19) 0.3317(14) 0.0452(18) Uani 0.2725(11) 1 d D . P A 2
H20B H 1.199481 0.584303 0.343315 0.054 Uiso 0.2725(11) 1 calc R U P A 2
C21B C 1.068(2) 0.6079(17) 0.3924(14) 0.0361(12) Uani 0.2725(11) 1 d D . P A 2
C22B C 0.836(2) 0.7691(16) 0.3065(18) 0.050(2) Uani 0.2725(11) 1 d D . P A 2
H22B H 0.800367 0.750869 0.353211 0.060 Uiso 0.2725(11) 1 calc R U P A 2
C23B C 0.762(4) 0.752(3) 0.2186(18) 0.067(3) Uani 0.2725(11) 1 d D . P A 2
H23D H 0.807946 0.749692 0.177019 0.100 Uiso 0.2725(11) 1 calc R U P A 2
H23E H 0.708516 0.801748 0.203859 0.100 Uiso 0.2725(11) 1 calc R U P A 2
H23F H 0.722817 0.694952 0.218495 0.100 Uiso 0.2725(11) 1 calc R U P A 2
C24B C 0.872(6) 0.868(2) 0.312(4) 0.064(2) Uani 0.2725(11) 1 d D . P A 2
H24D H 0.949716 0.872053 0.343605 0.096 Uiso 0.2725(11) 1 calc R U P A 2
H24E H 0.825632 0.902768 0.341586 0.096 Uiso 0.2725(11) 1 calc R U P A 2
H24F H 0.864791 0.892149 0.254913 0.096 Uiso 0.2725(11) 1 calc R U P A 2
C25B C 1.109(2) 0.5551(13) 0.4734(12) 0.0373(13) Uani 0.2725(11) 1 d D . P A 2
H25B H 1.035990 0.536760 0.484709 0.045 Uiso 0.2725(11) 1 calc R U P A 2
C26B C 1.158(2) 0.6072(17) 0.5560(17) 0.058(2) Uani 0.2725(11) 1 d D . P A 2
H26D H 1.174500 0.564764 0.603612 0.087 Uiso 0.2725(11) 1 calc R U P A 2
H26E H 1.103602 0.651942 0.565735 0.087 Uiso 0.2725(11) 1 calc R U P A 2
H26F H 1.225454 0.638171 0.551008 0.087 Uiso 0.2725(11) 1 calc R U P A 2
C27B C 1.166(3) 0.4621(17) 0.481(3) 0.047(2) Uani 0.2725(11) 1 d D . P A 2
H27D H 1.175467 0.439435 0.539427 0.071 Uiso 0.2725(11) 1 calc R U P A 2
H27E H 1.238954 0.468132 0.468322 0.071 Uiso 0.2725(11) 1 calc R U P A 2
H27F H 1.120833 0.419483 0.441636 0.071 Uiso 0.2725(11) 1 calc R U P A 2
C28B C 0.5985(17) 0.2983(9) 0.1415(13) 0.0364(14) Uani 0.2725(11) 1 d D . P A 2
N3B N 0.5018(14) 0.2522(9) 0.1513(11) 0.0477(14) Uani 0.2725(11) 1 d D . P A 2
N4B N 0.6418(18) 0.2388(10) 0.0942(15) 0.0486(18) Uani 0.2725(11) 1 d D . P A 2
C29B C 0.580(2) 0.1595(13) 0.0773(18) 0.074(3) Uani 0.2725(11) 1 d D . P A 2
H29B H 0.595483 0.108600 0.046575 0.089 Uiso 0.2725(11) 1 calc R U P A 2
C30B C 0.4926(18) 0.1688(11) 0.1129(16) 0.068(3) Uani 0.2725(11) 1 d D . P A 2
H30B H 0.435558 0.125745 0.111602 0.082 Uiso 0.2725(11) 1 calc R U P A 2
C31B C 0.4190(10) 0.2894(9) 0.1929(9) 0.0428(13) Uani 0.2725(11) 1 d D . P A 2
C32B C 0.4404(19) 0.2979(15) 0.2806(9) 0.0414(11) Uani 0.2725(11) 1 d D . P A 2
C33B C 0.359(2) 0.332(2) 0.3181(15) 0.0436(13) Uani 0.2725(11) 1 d D . P A 2
H33B H 0.372916 0.337671 0.377930 0.052 Uiso 0.2725(11) 1 calc R U P A 2
C34B C 0.257(2) 0.3563(17) 0.2675(10) 0.0521(19) Uani 0.2725(11) 1 d D . P A 2
H34B H 0.200415 0.379279 0.292547 0.063 Uiso 0.2725(11) 1 calc R U P A 2
C35B C 0.2371(14) 0.3473(12) 0.1799(11) 0.0549(16) Uani 0.2725(11) 1 d D . P A 2
H35B H 0.167147 0.364573 0.145763 0.066 Uiso 0.2725(11) 1 calc R U P A 2
C36B C 0.3174(11) 0.3138(11) 0.1411(9) 0.0523(15) Uani 0.2725(11) 1 d D . P A 2
C37B C 0.547(2) 0.2439(14) 0.3092(17) 0.0474(18) Uani 0.2725(11) 1 d D . P A 2
H37B H 0.607821 0.264905 0.282758 0.057 Uiso 0.2725(11) 1 calc R U P A 2
C38B C 0.569(3) 0.264(2) 0.4041(18) 0.057(2) Uani 0.2725(11) 1 d D . P A 2
H38D H 0.545296 0.326358 0.412273 0.085 Uiso 0.2725(11) 1 calc R U P A 2
H38E H 0.648262 0.258251 0.429867 0.085 Uiso 0.2725(11) 1 calc R U P A 2
H38F H 0.527335 0.221858 0.431020 0.085 Uiso 0.2725(11) 1 calc R U P A 2
C39B C 0.511(3) 0.1461(15) 0.287(2) 0.070(3) Uani 0.2725(11) 1 d D . P A 2
H39D H 0.566993 0.104607 0.319147 0.105 Uiso 0.2725(11) 1 calc R U P A 2
H39E H 0.504611 0.136182 0.225841 0.105 Uiso 0.2725(11) 1 calc R U P A 2
H39F H 0.439882 0.134811 0.300246 0.105 Uiso 0.2725(11) 1 calc R U P A 2
C40B C 0.287(2) 0.3036(14) 0.0447(10) 0.065(2) Uani 0.2725(11) 1 d D . P A 2
H40B H 0.356946 0.302277 0.023823 0.078 Uiso 0.2725(11) 1 calc R U P A 2
C41B C 0.217(6) 0.386(3) 0.006(7) 0.103(6) Uani 0.2725(11) 1 d D . P A 2
H41D H 0.197519 0.380336 -0.055819 0.154 Uiso 0.2725(11) 1 calc R U P A 2
H41E H 0.149915 0.388358 0.027365 0.154 Uiso 0.2725(11) 1 calc R U P A 2
H41F H 0.260355 0.441421 0.022101 0.154 Uiso 0.2725(11) 1 calc R U P A 2
C42B C 0.222(2) 0.2153(14) 0.0182(17) 0.071(2) Uani 0.2725(11) 1 d D . P A 2
H42D H 0.263205 0.164297 0.049214 0.107 Uiso 0.2725(11) 1 calc R U P A 2
H42E H 0.213161 0.205828 -0.042872 0.107 Uiso 0.2725(11) 1 calc R U P A 2
H42F H 0.149469 0.219743 0.031221 0.107 Uiso 0.2725(11) 1 calc R U P A 2
C43B C 0.7323(19) 0.258(2) 0.0546(18) 0.0428(15) Uani 0.2725(11) 1 d D . P A 2
C44B C 0.827(3) 0.220(2) 0.1065(17) 0.075(2) Uani 0.2725(11) 1 d D . P A 2
C45B C 0.907(3) 0.2392(19) 0.0623(19) 0.083(3) Uani 0.2725(11) 1 d D . P A 2
H45B H 0.977418 0.216938 0.091144 0.100 Uiso 0.2725(11) 1 calc R U P A 2
C46B C 0.911(2) 0.2819(18) -0.0129(19) 0.067(3) Uani 0.2725(11) 1 d D . P A 2
H46B H 0.973782 0.290235 -0.036279 0.080 Uiso 0.2725(11) 1 calc R U P A 2
C47B C 0.803(2) 0.3098(19) -0.0460(15) 0.0520(18) Uani 0.2725(11) 1 d D . P A 2
H47B H 0.795498 0.340584 -0.098472 0.062 Uiso 0.2725(11) 1 calc R U P A 2
C48B C 0.704(2) 0.304(2) -0.0218(17) 0.0380(12) Uani 0.2725(11) 1 d D . P A 2
C49B C 0.780(2) 0.1629(15) 0.1729(14) 0.075(3) Uani 0.2725(11) 1 d D . P A 2
H49B H 0.722680 0.199769 0.191212 0.091 Uiso 0.2725(11) 1 calc R U P A 2
C50B C 0.882(2) 0.160(3) 0.2450(18) 0.087(4) Uani 0.2725(11) 1 d D . P A 2
H50D H 0.908363 0.222315 0.259281 0.131 Uiso 0.2725(11) 1 calc R U P A 2
H50E H 0.940203 0.125362 0.228099 0.131 Uiso 0.2725(11) 1 calc R U P A 2
H50F H 0.863655 0.132208 0.294593 0.131 Uiso 0.2725(11) 1 calc R U P A 2
C51B C 0.735(4) 0.0687(18) 0.153(2) 0.110(5) Uani 0.2725(11) 1 d D . P A 2
H51D H 0.713407 0.043797 0.202658 0.165 Uiso 0.2725(11) 1 calc R U P A 2
H51E H 0.792593 0.030217 0.138798 0.165 Uiso 0.2725(11) 1 calc R U P A 2
H51F H 0.670860 0.070849 0.104939 0.165 Uiso 0.2725(11) 1 calc R U P A 2
C52B C 0.620(2) 0.3635(14) -0.0837(13) 0.0471(16) Uani 0.2725(11) 1 d D . P A 2
H52B H 0.556055 0.374432 -0.057291 0.057 Uiso 0.2725(11) 1 calc R U P A 2
C53B C 0.574(3) 0.316(2) -0.1680(16) 0.067(3) Uani 0.2725(11) 1 d D . P A 2
H53D H 0.516845 0.353970 -0.203399 0.101 Uiso 0.2725(11) 1 calc R U P A 2
H53E H 0.542869 0.257774 -0.157866 0.101 Uiso 0.2725(11) 1 calc R U P A 2
H53F H 0.634449 0.306800 -0.196940 0.101 Uiso 0.2725(11) 1 calc R U P A 2
C54B C 0.665(3) 0.4555(15) -0.1002(19) 0.067(2) Uani 0.2725(11) 1 d D . P A 2
H54D H 0.715383 0.448547 -0.138304 0.101 Uiso 0.2725(11) 1 calc R U P A 2
H54E H 0.705918 0.481846 -0.046440 0.101 Uiso 0.2725(11) 1 calc R U P A 2
H54F H 0.603947 0.495501 -0.126469 0.101 Uiso 0.2725(11) 1 calc R U P A 2

loop_
_atom_site_aniso_label
_atom_site_aniso_U_11
_atom_site_aniso_U_22
_atom_site_aniso_U_33
_atom_site_aniso_U_23
_atom_site_aniso_U_13
_atom_site_aniso_U_12
Pd1A 0.0347(2) 0.0163(2) 0.0376(4) 0.0083(2) 0.0217(3) 0.00350(16)
Br1A 0.0461(3) 0.0283(3) 0.0456(5) 0.0127(3) 0.0180(3) 0.0098(2)
Pd2A 0.0444(5) 0.0240(3) 0.0349(2) 0.0031(2) 0.0234(3) 0.0036(3)
Br2A 0.0852(5) 0.0317(3) 0.0346(3) 0.0044(2) 0.0094(3) 0.0029(3)
O1A 0.047(7) 0.0219(13) 0.064(3) -0.0008(14) 0.0177(17) 0.0050(18)
O2A 0.042(4) 0.0232(13) 0.041(2) 0.0079(13) 0.0203(18) 0.0062(15)
N1A 0.0365(17) 0.020(3) 0.034(5) -0.003(2) 0.020(3) 0.002(2)
C1A 0.028(4) 0.019(2) 0.047(2) 0.0018(16) 0.023(2) 0.007(2)
N2A 0.037(3) 0.025(2) 0.034(4) 0.011(2) 0.018(3) 0.0033(18)
C2A 0.042(2) 0.021(6) 0.052(3) -0.001(3) 0.019(2) -0.002(4)
C3A 0.044(5) 0.023(4) 0.039(7) -0.005(2) 0.018(5) 0.001(3)
C4A 0.038(2) 0.019(2) 0.035(4) -0.002(2) 0.023(2) 0.0025(16)
C5A 0.038(3) 0.024(2) 0.035(3) 0.0016(19) 0.017(2) 0.0020(18)
C6A 0.041(3) 0.026(4) 0.042(2) 0.001(3) 0.019(2) 0.002(3)
C7A 0.038(4) 0.026(4) 0.049(2) 0.003(3) 0.023(3) 0.003(2)
C8A 0.047(3) 0.034(2) 0.044(4) 0.012(2) 0.025(3) 0.007(2)
C9A 0.038(2) 0.027(3) 0.032(4) 0.002(2) 0.018(3) 0.007(2)
C10A 0.045(5) 0.0313(18) 0.025(4) -0.002(2) 0.009(4) -0.003(2)
C11A 0.059(3) 0.050(4) 0.023(6) -0.005(3) 0.009(5) -0.011(3)
C12A 0.084(10) 0.034(3) 0.029(6) 0.001(3) -0.002(5) 0.011(5)
C13A 0.038(2) 0.053(5) 0.047(5) 0.017(4) 0.014(3) 0.009(3)
C14A 0.058(4) 0.063(6) 0.053(6) 0.024(4) 0.023(5) 0.028(5)
C15A 0.051(5) 0.058(7) 0.048(5) 0.008(4) 0.007(3) 0.001(5)
C16A 0.040(2) 0.022(3) 0.036(4) 0.012(2) 0.020(3) -0.0002(19)
C17A 0.042(4) 0.039(3) 0.041(4) 0.017(3) 0.015(3) -0.002(2)
C18A 0.067(5) 0.049(3) 0.042(5) 0.014(4) 0.025(4) -0.009(4)
C19A 0.060(5) 0.057(4) 0.055(6) 0.006(4) 0.039(5) -0.005(4)
C20A 0.040(4) 0.040(4) 0.064(5) 0.013(3) 0.030(4) 0.006(3)
C21A 0.037(2) 0.022(3) 0.056(4) 0.006(2) 0.024(3) -0.003(2)
C22A 0.065(4) 0.038(4) 0.055(6) 0.015(3) 0.029(4) -0.002(3)
C23A 0.081(6) 0.048(4) 0.072(7) 0.017(6) 0.018(6) -0.009(4)
C24A 0.077(8) 0.043(6) 0.076(5) 0.003(6) 0.024(5) 0.009(6)
C25A 0.036(2) 0.022(3) 0.055(3) 0.012(2) 0.015(2) -0.004(3)
C26A 0.050(5) 0.047(4) 0.075(5) -0.011(4) 0.011(4) -0.002(4)
C27A 0.038(3) 0.031(4) 0.077(7) -0.010(3) 0.023(4) -0.001(3)
N3A 0.072(4) 0.025(2) 0.060(3) -0.011(2) 0.044(3) -0.011(2)
C28A 0.055(3) 0.028(3) 0.033(2) 0.002(3) 0.024(2) 0.001(3)
N4A 0.077(4) 0.022(3) 0.061(4) -0.015(3) 0.046(3) -0.013(3)
C29A 0.120(8) 0.032(3) 0.094(7) -0.034(4) 0.075(7) -0.031(4)
C30A 0.100(6) 0.031(3) 0.097(6) -0.023(4) 0.071(6) -0.029(4)
C31A 0.057(3) 0.028(3) 0.053(3) -0.005(3) 0.033(3) -0.008(3)
C32A 0.048(3) 0.034(2) 0.050(3) -0.0003(19) 0.027(2) -0.0125(18)
C33A 0.050(3) 0.039(3) 0.048(3) -0.001(2) 0.024(2) -0.011(2)
C34A 0.050(3) 0.056(5) 0.057(5) -0.009(4) 0.025(4) 0.000(3)
C35A 0.061(4) 0.052(4) 0.055(4) -0.006(3) 0.020(3) 0.011(3)
C36A 0.068(4) 0.041(3) 0.054(4) -0.005(3) 0.027(3) -0.004(3)
C37A 0.048(3) 0.030(2) 0.080(5) 0.002(3) 0.049(3) -0.006(2)
C38A 0.042(5) 0.076(7) 0.057(4) 0.023(4) 0.021(4) -0.013(3)
C39A 0.068(4) 0.035(3) 0.120(10) 0.013(5) 0.049(6) -0.002(3)
C40A 0.094(6) 0.057(4) 0.049(4) -0.001(4) 0.027(4) 0.005(5)
C41A 0.161(14) 0.072(8) 0.062(5) -0.024(10) -0.001(9) -0.007(9)
C42A 0.092(7) 0.053(4) 0.065(5) 0.008(4) 0.010(5) 0.002(4)
C43A 0.059(3) 0.034(3) 0.044(2) -0.016(2) 0.027(3) -0.002(3)
C44A 0.109(6) 0.067(4) 0.049(4) -0.015(3) 0.021(4) 0.036(4)
C45A 0.080(5) 0.091(8) 0.072(5) -0.035(5) 0.003(4) 0.042(5)
C46A 0.055(4) 0.067(7) 0.087(5) -0.032(5) 0.033(4) -0.013(4)
C47A 0.059(3) 0.062(5) 0.048(5) -0.014(3) 0.039(3) -0.004(3)
C48A 0.041(3) 0.042(2) 0.038(2) -0.0127(19) 0.023(2) -0.011(2)
C49A 0.110(9) 0.068(6) 0.044(4) -0.013(4) 0.010(5) 0.026(6)
C50A 0.077(6) 0.111(9) 0.060(5) -0.022(6) -0.012(5) 0.042(6)
C51A 0.174(13) 0.080(7) 0.070(7) 0.005(6) 0.018(8) 0.001(8)
C52A 0.056(4) 0.048(5) 0.042(3) -0.012(3) 0.019(3) -0.013(3)
C53A 0.066(5) 0.070(6) 0.062(5) -0.026(5) 0.004(4) -0.006(5)
C54A 0.082(7) 0.061(5) 0.057(4) 0.004(4) 0.014(5) -0.001(5)
Pd1B 0.0347(2) 0.0163(2) 0.0376(4) 0.0083(2) 0.0217(3) 0.00350(16)
Br1B 0.0461(3) 0.0283(3) 0.0456(5) 0.0127(3) 0.0180(3) 0.0098(2)
Pd2B 0.0444(5) 0.0240(3) 0.0349(2) 0.0031(2) 0.0234(3) 0.0036(3)
Br2B 0.0852(5) 0.0317(3) 0.0346(3) 0.0044(2) 0.0094(3) 0.0029(3)
O1B 0.047(7) 0.0219(13) 0.064(3) -0.0008(14) 0.0177(17) 0.0050(18)
O2B 0.042(4) 0.0232(13) 0.041(2) 0.0079(13) 0.0203(18) 0.0062(15)
N1B 0.0365(17) 0.020(3) 0.034(5) -0.003(2) 0.020(3) 0.002(2)
C1B 0.028(4) 0.019(2) 0.047(2) 0.0018(16) 0.023(2) 0.007(2)
N2B 0.037(3) 0.025(2) 0.034(4) 0.011(2) 0.018(3) 0.0033(18)
C2B 0.042(2) 0.021(6) 0.052(3) -0.001(3) 0.019(2) -0.002(4)
C3B 0.044(5) 0.023(4) 0.039(7) -0.005(2) 0.018(5) 0.001(3)
C4B 0.038(2) 0.019(2) 0.035(4) -0.002(2) 0.023(2) 0.0025(16)
C5B 0.038(3) 0.024(2) 0.035(3) 0.0016(19) 0.017(2) 0.0020(18)
C6B 0.041(3) 0.026(4) 0.042(2) 0.001(3) 0.019(2) 0.002(3)
C7B 0.038(4) 0.026(4) 0.049(2) 0.003(3) 0.023(3) 0.003(2)
C8B 0.047(3) 0.034(2) 0.044(4) 0.012(2) 0.025(3) 0.007(2)
C9B 0.038(2) 0.027(3) 0.032(4) 0.002(2) 0.018(3) 0.007(2)
C10B 0.045(5) 0.0313(18) 0.025(4) -0.002(2) 0.009(4) -0.003(2)
C11B 0.059(3) 0.050(4) 0.023(6) -0.005(3) 0.009(5) -0.011(3)
C12B 0.084(10) 0.034(3) 0.029(6) 0.001(3) -0.002(5) 0.011(5)
C13B 0.038(2) 0.053(5) 0.047(5) 0.017(4) 0.014(3) 0.009(3)
C14B 0.058(4) 0.063(6) 0.053(6) 0.024(4) 0.023(5) 0.028(5)
C15B 0.051(5) 0.058(7) 0.048(5) 0.008(4) 0.007(3) 0.001(5)
C16B 0.040(2) 0.022(3) 0.036(4) 0.012(2) 0.020(3) -0.0002(19)
C17B 0.042(4) 0.039(3) 0.041(4) 0.017(3) 0.015(3) -0.002(2)
C18B 0.067(5) 0.049(3) 0.042(5) 0.014(4) 0.025(4) -0.009(4)
C19B 0.060(5) 0.057(4) 0.055(6) 0.006(4) 0.039(5) -0.005(4)
C20B 0.040(4) 0.040(4) 0.064(5) 0.013(3) 0.030(4) 0.006(3)
C21B 0.037(2) 0.022(3) 0.056(4) 0.006(2) 0.024(3) -0.003(2)
C22B 0.065(4) 0.038(4) 0.055(6) 0.015(3) 0.029(4) -0.002(3)
C23B 0.081(6) 0.048(4) 0.072(7) 0.017(6) 0.018(6) -0.009(4)
C24B 0.077(8) 0.043(6) 0.076(5) 0.003(6) 0.024(5) 0.009(6)
C25B 0.036(2) 0.022(3) 0.055(3) 0.012(2) 0.015(2) -0.004(3)
C26B 0.050(5) 0.047(4) 0.075(5) -0.011(4) 0.011(4) -0.002(4)
C27B 0.038(3) 0.031(4) 0.077(7) -0.010(3) 0.023(4) -0.001(3)
C28B 0.055(3) 0.028(3) 0.033(2) 0.002(3) 0.024(2) 0.001(3)
N3B 0.072(4) 0.025(2) 0.060(3) -0.011(2) 0.044(3) -0.011(2)
N4B 0.077(4) 0.022(3) 0.061(4) -0.015(3) 0.046(3) -0.013(3)
C29B 0.120(8) 0.032(3) 0.094(7) -0.034(4) 0.075(7) -0.031(4)
C30B 0.100(6) 0.031(3) 0.097(6) -0.023(4) 0.071(6) -0.029(4)
C31B 0.057(3) 0.028(3) 0.053(3) -0.005(3) 0.033(3) -0.008(3)
C32B 0.048(3) 0.034(2) 0.050(3) -0.0003(19) 0.027(2) -0.0125(18)
C33B 0.050(3) 0.039(3) 0.048(3) -0.001(2) 0.024(2) -0.011(2)
C34B 0.050(3) 0.056(5) 0.057(5) -0.009(4) 0.025(4) 0.000(3)
C35B 0.061(4) 0.052(4) 0.055(4) -0.006(3) 0.020(3) 0.011(3)
C36B 0.068(4) 0.041(3) 0.054(4) -0.005(3) 0.027(3) -0.004(3)
C37B 0.048(3) 0.030(2) 0.080(5) 0.002(3) 0.049(3) -0.006(2)
C38B 0.042(5) 0.076(7) 0.057(4) 0.023(4) 0.021(4) -0.013(3)
C39B 0.068(4) 0.035(3) 0.120(10) 0.013(5) 0.049(6) -0.002(3)
C40B 0.094(6) 0.057(4) 0.049(4) -0.001(4) 0.027(4) 0.005(5)
C41B 0.161(14) 0.072(8) 0.062(5) -0.024(10) -0.001(9) -0.007(9)
C42B 0.092(7) 0.053(4) 0.065(5) 0.008(4) 0.010(5) 0.002(4)
C43B 0.059(3) 0.034(3) 0.044(2) -0.016(2) 0.027(3) -0.002(3)
C44B 0.109(6) 0.067(4) 0.049(4) -0.015(3) 0.021(4) 0.036(4)
C45B 0.080(5) 0.091(8) 0.072(5) -0.035(5) 0.003(4) 0.042(5)
C46B 0.055(4) 0.067(7) 0.087(5) -0.032(5) 0.033(4) -0.013(4)
C47B 0.059(3) 0.062(5) 0.048(5) -0.014(3) 0.039(3) -0.004(3)
C48B 0.041(3) 0.042(2) 0.038(2) -0.0127(19) 0.023(2) -0.011(2)
C49B 0.110(9) 0.068(6) 0.044(4) -0.013(4) 0.010(5) 0.026(6)
C50B 0.077(6) 0.111(9) 0.060(5) -0.022(6) -0.012(5) 0.042(6)
C51B 0.174(13) 0.080(7) 0.070(7) 0.005(6) 0.018(8) 0.001(8)
C52B 0.056(4) 0.048(5) 0.042(3) -0.012(3) 0.019(3) -0.013(3)
C53B 0.066(5) 0.070(6) 0.062(5) -0.026(5) 0.004(4) -0.006(5)
C54B 0.082(7) 0.061(5) 0.057(4) 0.004(4) 0.014(5) -0.001(5)

loop_
_atom_type_symbol
_atom_type_description
_atom_type_scat_dispersion_real
_atom_type_scat_dispersion_imag
_atom_type_scat_source
C C 0.0033 0.0016 'International Tables Vol C Tables 4.2.6.8 and 6.1.1.4'
H H 0.0000 0.0000 'International Tables Vol C Tables 4.2.6.8 and 6.1.1.4'
N N 0.0061 0.0033 'International Tables Vol C Tables 4.2.6.8 and 6.1.1.4'
O O 0.0106 0.0060 'International Tables Vol C Tables 4.2.6.8 and 6.1.1.4'
Br Br -0.2901 2.4595 'International Tables Vol C Tables 4.2.6.8 and 6.1.1.4'
Pd Pd -0.9988 1.0072 'International Tables Vol C Tables 4.2.6.8 and 6.1.1.4'

loop_
_geom_angle_atom_site_label_1
_geom_angle_atom_site_label_2
_geom_angle_atom_site_label_3
_geom_angle
_geom_angle_site_symmetry_1
_geom_angle_site_symmetry_3
_geom_angle_publ_flag
C1A Pd1A O2A 93.0(4) . . ?
C1A Pd1A O1A 171.8(4) . . ?
O2A Pd1A O1A 79.3(4) . . ?
C1A Pd1A Br1A 93.2(4) . . ?
O2A Pd1A Br1A 172.93(16) . . ?
O1A Pd1A Br1A 94.7(3) . . ?
C1A Pd1A Pd2A 130.5(4) . . ?
O2A Pd1A Pd2A 41.94(11) . . ?
O1A Pd1A Pd2A 41.36(12) . . ?
Br1A Pd1A Pd2A 133.49(5) . . ?
C28A Pd2A O1A 99.5(4) . . ?
C28A Pd2A O2A 176.3(3) . . ?
O1A Pd2A O2A 78.9(3) . . ?
C28A Pd2A Br2A 90.45(19) . . ?
O1A Pd2A Br2A 168.2(7) . . ?
O2A Pd2A Br2A 91.51(11) . . ?
C28A Pd2A Pd1A 135.9(2) . . ?
O1A Pd2A Pd1A 41.55(14) . . ?
O2A Pd2A Pd1A 41.34(11) . . ?
Br2A Pd2A Pd1A 131.23(6) . . ?
Pd2A O1A Pd1A 97.09(15) . . ?
Pd2A O1A H1C 131.5 . . ?
Pd1A O1A H1C 131.5 . . ?
Pd1A O2A Pd2A 96.72(15) . . ?
Pd1A O2A H2C 131.6 . . ?
Pd2A O2A H2C 131.6 . . ?
C1A N1A C3A 111.5(10) . . ?
C1A N1A C4A 122.8(7) . . ?
C3A N1A C4A 125.4(10) . . ?
N1A C1A N2A 103.8(6) . . ?
N1A C1A Pd1A 129.7(6) . . ?
N2A C1A Pd1A 125.7(6) . . ?
C1A N2A C2A 111.3(10) . . ?
C1A N2A C16A 124.5(9) . . ?
C2A N2A C16A 123.4(11) . . ?
C3A C2A N2A 105.6(13) . . ?
C3A C2A H2A 127.2 . . ?
N2A C2A H2A 127.2 . . ?
C2A C3A N1A 107.2(13) . . ?
C2A C3A H3A 126.4 . . ?
N1A C3A H3A 126.4 . . ?
C5A C4A C9A 122.7(9) . . ?
C5A C4A N1A 117.9(10) . . ?
C9A C4A N1A 119.3(10) . . ?
C4A C5A C6A 118.4(9) . . ?
C4A C5A C10A 120.9(10) . . ?
C6A C5A C10A 120.5(11) . . ?
C7A C6A C5A 119.8(9) . . ?
C7A C6A H6A 120.1 . . ?
C5A C6A H6A 120.1 . . ?
C8A C7A C6A 120.7(10) . . ?
C8A C7A H7A 119.6 . . ?
C6A C7A H7A 119.6 . . ?
C7A C8A C9A 120.7(9) . . ?
C7A C8A H8A 119.7 . . ?
C9A C8A H8A 119.7 . . ?
C8A C9A C4A 117.6(9) . . ?
C8A C9A C13A 119.3(8) . . ?
C4A C9A C13A 123.1(9) . . ?
C5A C10A C11A 111.7(13) . . ?
C5A C10A C12A 111.5(11) . . ?
C11A C10A C12A 110.9(8) . . ?
C5A C10A H10A 107.5 . . ?
C11A C10A H10A 107.5 . . ?
C12A C10A H10A 107.5 . . ?
C10A C11A H11A 109.5 . . ?
C10A C11A H11B 109.5 . . ?
H11A C11A H11B 109.5 . . ?
C10A C11A H11C 109.5 . . ?
H11A C11A H11C 109.5 . . ?
H11B C11A H11C 109.5 . . ?
C10A C12A H12A 109.5 . . ?
C10A C12A H12B 109.5 . . ?
H12A C12A H12B 109.5 . . ?
C10A C12A H12C 109.5 . . ?
H12A C12A H12C 109.5 . . ?
H12B C12A H12C 109.5 . . ?
C15A C13A C14A 110.6(7) . . ?
C15A C13A C9A 108.9(8) . . ?
C14A C13A C9A 112.0(9) . . ?
C15A C13A H13A 108.4 . . ?
C14A C13A H13A 108.4 . . ?
C9A C13A H13A 108.4 . . ?
C13A C14A H14A 109.5 . . ?
C13A C14A H14B 109.5 . . ?
H14A C14A H14B 109.5 . . ?
C13A C14A H14C 109.5 . . ?
H14A C14A H14C 109.5 . . ?
H14B C14A H14C 109.5 . . ?
C13A C15A H15A 109.5 . . ?
C13A C15A H15B 109.5 . . ?
H15A C15A H15B 109.5 . . ?
C13A C15A H15C 109.5 . . ?
H15A C15A H15C 109.5 . . ?
H15B C15A H15C 109.5 . . ?
C21A C16A C17A 122.2(5) . . ?
C21A C16A N2A 119.4(5) . . ?
C17A C16A N2A 118.3(5) . . ?
C16A C17A C18A 118.0(6) . . ?
C16A C17A C22A 125.5(6) . . ?
C18A C17A C22A 116.4(5) . . ?
C19A C18A C17A 120.4(6) . . ?
C19A C18A H18A 119.8 . . ?
C17A C18A H18A 119.8 . . ?
C20A C19A C18A 120.9(6) . . ?
C20A C19A H19A 119.6 . . ?
C18A C19A H19A 119.6 . . ?
C19A C20A C21A 119.6(6) . . ?
C19A C20A H20A 120.2 . . ?
C21A C20A H20A 120.2 . . ?
C16A C21A C20A 118.9(5) . . ?
C16A C21A C25A 121.4(6) . . ?
C20A C21A C25A 119.6(6) . . ?
C23A C22A C24A 108.2(8) . . ?
C23A C22A C17A 119.6(8) . . ?
C24A C22A C17A 108.2(12) . . ?
C23A C22A H22A 106.7 . . ?
C24A C22A H22A 106.7 . . ?
C17A C22A H22A 106.7 . . ?
C22A C23A H23A 109.5 . . ?
C22A C23A H23B 109.5 . . ?
H23A C23A H23B 109.5 . . ?
C22A C23A H23C 109.5 . . ?
H23A C23A H23C 109.5 . . ?
H23B C23A H23C 109.5 . . ?
C22A C24A H24A 109.5 . . ?
C22A C24A H24B 109.5 . . ?
H24A C24A H24B 109.5 . . ?
C22A C24A H24C 109.5 . . ?
H24A C24A H24C 109.5 . . ?
H24B C24A H24C 109.5 . . ?
C21A C25A C26A 106.5(6) . . ?
C21A C25A C27A 109.2(8) . . ?
C26A C25A C27A 110.3(6) . . ?
C21A C25A H25A 110.3 . . ?
C26A C25A H25A 110.3 . . ?
C27A C25A H25A 110.3 . . ?
C25A C26A H26A 109.5 . . ?
C25A C26A H26B 109.5 . . ?
H26A C26A H26B 109.5 . . ?
C25A C26A H26C 109.5 . . ?
H26A C26A H26C 109.5 . . ?
H26B C26A H26C 109.5 . . ?
C25A C27A H27A 109.5 . . ?
C25A C27A H27B 109.5 . . ?
H27A C27A H27B 109.5 . . ?
C25A C27A H27C 109.5 . . ?
H27A C27A H27C 109.5 . . ?
H27B C27A H27C 109.5 . . ?
C28A N3A C30A 110.7(6) . . ?
C28A N3A C31A 127.2(5) . . ?
C30A N3A C31A 121.6(5) . . ?
N3A C28A N4A 106.1(5) . . ?
N3A C28A Pd2A 129.0(5) . . ?
N4A C28A Pd2A 125.0(5) . . ?
C28A N4A C29A 109.3(6) . . ?
C28A N4A C43A 128.8(7) . . ?
C29A N4A C43A 121.9(7) . . ?
C30A C29A N4A 106.6(6) . . ?
C30A C29A H29A 126.7 . . ?
N4A C29A H29A 126.7 . . ?
C29A C30A N3A 107.3(6) . . ?
C29A C30A H30A 126.4 . . ?
N3A C30A H30A 126.4 . . ?
C36A C31A C32A 123.8(6) . . ?
C36A C31A N3A 118.4(5) . . ?
C32A C31A N3A 117.2(6) . . ?
C33A C32A C31A 116.8(7) . . ?
C33A C32A C37A 114.7(6) . . ?
C31A C32A C37A 128.4(7) . . ?
C34A C33A C32A 121.1(8) . . ?
C34A C33A H33A 119.4 . . ?
C32A C33A H33A 119.4 . . ?
C33A C34A C35A 120.3(7) . . ?
C33A C34A H34A 119.8 . . ?
C35A C34A H34A 119.8 . . ?
C34A C35A C36A 120.4(6) . . ?
C34A C35A H35A 119.8 . . ?
C36A C35A H35A 119.8 . . ?
C35A C36A C31A 117.6(6) . . ?
C35A C36A C40A 118.4(6) . . ?
C31A C36A C40A 124.1(6) . . ?
C32A C37A C38A 116.5(7) . . ?
C32A C37A C39A 111.6(7) . . ?
C38A C37A C39A 109.9(8) . . ?
C32A C37A H37A 106.1 . . ?
C38A C37A H37A 106.1 . . ?
C39A C37A H37A 106.1 . . ?
C37A C38A H38A 109.5 . . ?
C37A C38A H38B 109.5 . . ?
H38A C38A H38B 109.5 . . ?
C37A C38A H38C 109.5 . . ?
H38A C38A H38C 109.5 . . ?
H38B C38A H38C 109.5 . . ?
C37A C39A H39A 109.5 . . ?
C37A C39A H39B 109.5 . . ?
H39A C39A H39B 109.5 . . ?
C37A C39A H39C 109.5 . . ?
H39A C39A H39C 109.5 . . ?
H39B C39A H39C 109.5 . . ?
C36A C40A C41A 110.5(16) . . ?
C36A C40A C42A 110.7(7) . . ?
C41A C40A C42A 111.1(10) . . ?
C36A C40A H40A 108.1 . . ?
C41A C40A H40A 108.1 . . ?
C42A C40A H40A 108.1 . . ?
C40A C41A H41A 109.5 . . ?
C40A C41A H41B 109.5 . . ?
H41A C41A H41B 109.5 . . ?
C40A C41A H41C 109.5 . . ?
H41A C41A H41C 109.5 . . ?
H41B C41A H41C 109.5 . . ?
C40A C42A H42A 109.5 . . ?
C40A C42A H42B 109.5 . . ?
H42A C42A H42B 109.5 . . ?
C40A C42A H42C 109.5 . . ?
H42A C42A H42C 109.5 . . ?
H42B C42A H42C 109.5 . . ?
C44A C43A C48A 117.8(7) . . ?
C44A C43A N4A 123.3(8) . . ?
C48A C43A N4A 118.4(8) . . ?
C45A C44A C43A 122.9(8) . . ?
C45A C44A C49A 107.3(9) . . ?
C43A C44A C49A 129.6(9) . . ?
C46A C45A C44A 116.3(9) . . ?
C46A C45A H45A 121.8 . . ?
C44A C45A H45A 121.8 . . ?
C45A C46A C47A 123.6(9) . . ?
C45A C46A H46A 118.2 . . ?
C47A C46A H46A 118.2 . . ?
C46A C47A C48A 117.3(8) . . ?
C46A C47A H47A 121.3 . . ?
C48A C47A H47A 121.3 . . ?
C47A C48A C43A 121.9(7) . . ?
C47A C48A C52A 122.5(8) . . ?
C43A C48A C52A 115.3(7) . . ?
C51A C49A C50A 109.9(11) . . ?
C51A C49A C44A 107.5(8) . . ?
C50A C49A C44A 117.8(9) . . ?
C51A C49A H49A 107.0 . . ?
C50A C49A H49A 107.0 . . ?
C44A C49A H49A 107.0 . . ?
C49A C50A H50A 109.5 . . ?
C49A C50A H50B 109.5 . . ?
H50A C50A H50B 109.5 . . ?
C49A C50A H50C 109.5 . . ?
H50A C50A H50C 109.5 . . ?
H50B C50A H50C 109.5 . . ?
C49A C51A H51A 109.5 . . ?
C49A C51A H51B 109.5 . . ?
H51A C51A H51B 109.5 . . ?
C49A C51A H51C 109.5 . . ?
H51A C51A H51C 109.5 . . ?
H51B C51A H51C 109.5 . . ?
C54A C52A C53A 109.5(8) . . ?
C54A C52A C48A 111.4(8) . . ?
C53A C52A C48A 109.2(8) . . ?
C54A C52A H52A 108.9 . . ?
C53A C52A H52A 108.9 . . ?
C48A C52A H52A 108.9 . . ?
C52A C53A H53A 109.5 . . ?
C52A C53A H53B 109.5 . . ?
H53A C53A H53B 109.5 . . ?
C52A C53A H53C 109.5 . . ?
H53A C53A H53C 109.5 . . ?
H53B C53A H53C 109.5 . . ?
C52A C54A H54A 109.5 . . ?
C52A C54A H54B 109.5 . . ?
H54A C54A H54B 109.5 . . ?
C52A C54A H54C 109.5 . . ?
H54A C54A H54C 109.5 . . ?
H54B C54A H54C 109.5 . . ?
C1B Pd1B O2B 106.4(13) . . ?
C1B Pd1B O1B 170.2(18) . . ?
O2B Pd1B O1B 82.9(7) . . ?
C1B Pd1B Br1B 82.7(13) . . ?
O2B Pd1B Br1B 170.9(3) . . ?
O1B Pd1B Br1B 88.0(6) . . ?
C1B Pd1B Pd2B 145.8(13) . . ?
O2B Pd1B Pd2B 42.78(16) . . ?
O1B Pd1B Pd2B 42.18(16) . . ?
Br1B Pd1B Pd2B 128.49(16) . . ?
C28B Pd2B O1B 88.1(9) . . ?
C28B Pd2B O2B 169.8(8) . . ?
O1B Pd2B O2B 82.5(8) . . ?
C28B Pd2B Br2B 94.3(7) . . ?
O1B Pd2B Br2B 174(2) . . ?
O2B Pd2B Br2B 95.4(3) . . ?
C28B Pd2B Pd1B 129.6(7) . . ?
O1B Pd2B Pd1B 42.38(18) . . ?
O2B Pd2B Pd1B 42.14(16) . . ?
Br2B Pd2B Pd1B 133.90(19) . . ?
Pd2B O1B Pd1B 95.4(2) . . ?
Pd2B O1B H1D 132.3 . . ?
Pd1B O1B H1D 132.3 . . ?
Pd1B O2B Pd2B 95.1(2) . . ?
Pd1B O2B H2D 132.5 . . ?
Pd2B O2B H2D 132.5 . . ?
C1B N1B C3B 107(3) . . ?
C1B N1B C4B 132(2) . . ?
C3B N1B C4B 121(3) . . ?
N1B C1B N2B 107.2(19) . . ?
N1B C1B Pd1B 120.1(18) . . ?
N2B C1B Pd1B 124(2) . . ?
C1B N2B C2B 104(3) . . ?
C1B N2B C16B 126(3) . . ?
C2B N2B C16B 125(3) . . ?
C3B C2B N2B 106(4) . . ?
C3B C2B H2B 127.1 . . ?
N2B C2B H2B 127.1 . . ?
C2B C3B N1B 107(4) . . ?
C2B C3B H3B 126.4 . . ?
N1B C3B H3B 126.4 . . ?
C5B C4B C9B 123(2) . . ?
C5B C4B N1B 119(3) . . ?
C9B C4B N1B 118(3) . . ?
C4B C5B C6B 117(3) . . ?
C4B C5B C10B 125(3) . . ?
C6B C5B C10B 118(3) . . ?
C7B C6B C5B 123(3) . . ?
C7B C6B H6B 118.4 . . ?
C5B C6B H6B 118.4 . . ?
C8B C7B C6B 117(3) . . ?
C8B C7B H7B 121.4 . . ?
C6B C7B H7B 121.4 . . ?
C7B C8B C9B 123(3) . . ?
C7B C8B H8B 118.6 . . ?
C9B C8B H8B 118.6 . . ?
C8B C9B C4B 117(3) . . ?
C8B C9B C13B 119(3) . . ?
C4B C9B C13B 123(3) . . ?
C5B C10B C11B 115(4) . . ?
C5B C10B C12B 106(3) . . ?
C11B C10B C12B 111(2) . . ?
C5B C10B H10B 108.0 . . ?
C11B C10B H10B 108.0 . . ?
C12B C10B H10B 108.0 . . ?
C10B C11B H11D 109.5 . . ?
C10B C11B H11E 109.5 . . ?
H11D C11B H11E 109.5 . . ?
C10B C11B H11F 109.5 . . ?
H11D C11B H11F 109.5 . . ?
H11E C11B H11F 109.5 . . ?
C10B C12B H12D 109.5 . . ?
C10B C12B H12E 109.5 . . ?
H12D C12B H12E 109.5 . . ?
C10B C12B H12F 109.5 . . ?
H12D C12B H12F 109.5 . . ?
H12E C12B H12F 109.5 . . ?
C14B C13B C15B 110.8(18) . . ?
C14B C13B C9B 112(3) . . ?
C15B C13B C9B 113(3) . . ?
C14B C13B H13B 107.0 . . ?
C15B C13B H13B 107.0 . . ?
C9B C13B H13B 107.0 . . ?
C13B C14B H14D 109.5 . . ?
C13B C14B H14E 109.5 . . ?
H14D C14B H14E 109.5 . . ?
C13B C14B H14F 109.5 . . ?
H14D C14B H14F 109.5 . . ?
H14E C14B H14F 109.5 . . ?
C13B C15B H15D 109.5 . . ?
C13B C15B H15E 109.5 . . ?
H15D C15B H15E 109.5 . . ?
C13B C15B H15F 109.5 . . ?
H15D C15B H15F 109.5 . . ?
H15E C15B H15F 109.5 . . ?
C17B C16B C21B 127.3(16) . . ?
C17B C16B N2B 115.8(18) . . ?
C21B C16B N2B 116.7(19) . . ?
C16B C17B C18B 114.8(17) . . ?
C16B C17B C22B 110.6(18) . . ?
C18B C17B C22B 131.1(18) . . ?
C19B C18B C17B 123.4(19) . . ?
C19B C18B H18B 118.3 . . ?
C17B C18B H18B 118.3 . . ?
C20B C19B C18B 116.4(19) . . ?
C20B C19B H19B 121.8 . . ?
C18B C19B H19B 121.8 . . ?
C19B C20B C21B 125.5(18) . . ?
C19B C20B H20B 117.3 . . ?
C21B C20B H20B 117.3 . . ?
C16B C21B C20B 112.7(16) . . ?
C16B C21B C25B 126.0(19) . . ?
C20B C21B C25B 121.3(19) . . ?
C23B C22B C24B 108(2) . . ?
C23B C22B C17B 95(3) . . ?
C24B C22B C17B 113(4) . . ?
C23B C22B H22B 113.0 . . ?
C24B C22B H22B 113.0 . . ?
C17B C22B H22B 113.0 . . ?
C22B C23B H23D 109.5 . . ?
C22B C23B H23E 109.5 . . ?
H23D C23B H23E 109.5 . . ?
C22B C23B H23F 109.5 . . ?
H23D C23B H23F 109.5 . . ?
H23E C23B H23F 109.5 . . ?
C22B C24B H24D 109.5 . . ?
C22B C24B H24E 109.5 . . ?
H24D C24B H24E 109.5 . . ?
C22B C24B H24F 109.5 . . ?
H24D C24B H24F 109.5 . . ?
H24E C24B H24F 109.5 . . ?
C21B C25B C27B 126(3) . . ?
C21B C25B C26B 119(2) . . ?
C27B C25B C26B 107.0(16) . . ?
C21B C25B H25B 99.4 . . ?
C27B C25B H25B 99.4 . . ?
C26B C25B H25B 99.4 . . ?
C25B C26B H26D 109.5 . . ?
C25B C26B H26E 109.5 . . ?
H26D C26B H26E 109.5 . . ?
C25B C26B H26F 109.5 . . ?
H26D C26B H26F 109.5 . . ?
H26E C26B H26F 109.5 . . ?
C25B C27B H27D 109.5 . . ?
C25B C27B H27E 109.5 . . ?
H27D C27B H27E 109.5 . . ?
C25B C27B H27F 109.5 . . ?
H27D C27B H27F 109.5 . . ?
H27E C27B H27F 109.5 . . ?
N4B C28B N3B 102.1(10) . . ?
N4B C28B Pd2B 132.4(12) . . ?
N3B C28B Pd2B 125.5(12) . . ?
C30B N3B C28B 111.2(9) . . ?
C30B N3B C31B 123.7(12) . . ?
C28B N3B C31B 125.1(11) . . ?
C28B N4B C29B 112.3(11) . . ?
C28B N4B C43B 125.3(18) . . ?
C29B N4B C43B 121.9(18) . . ?
C30B C29B N4B 107.1(11) . . ?
C30B C29B H29B 126.4 . . ?
N4B C29B H29B 126.4 . . ?
C29B C30B N3B 107.3(7) . . ?
C29B C30B H30B 126.4 . . ?
N3B C30B H30B 126.4 . . ?
C36B C31B C32B 121.5(14) . . ?
C36B C31B N3B 117.1(14) . . ?
C32B C31B N3B 121.3(16) . . ?
C33B C32B C31B 119.8(18) . . ?
C33B C32B C37B 136.5(16) . . ?
C31B C32B C37B 101.9(18) . . ?
C34B C33B C32B 120(2) . . ?
C34B C33B H33B 120.2 . . ?
C32B C33B H33B 120.2 . . ?
C33B C34B C35B 120(2) . . ?
C33B C34B H34B 120.2 . . ?
C35B C34B H34B 120.2 . . ?
C36B C35B C34B 121.7(16) . . ?
C36B C35B H35B 119.1 . . ?
C34B C35B H35B 119.1 . . ?
C35B C36B C31B 117.7(13) . . ?
C35B C36B C40B 118.1(15) . . ?
C31B C36B C40B 124.2(15) . . ?
C32B C37B C38B 98(2) . . ?
C32B C37B C39B 104(2) . . ?
C38B C37B C39B 113.7(19) . . ?
C32B C37B H37B 113.3 . . ?
C38B C37B H37B 113.3 . . ?
C39B C37B H37B 113.3 . . ?
C37B C38B H38D 109.5 . . ?
C37B C38B H38E 109.5 . . ?
H38D C38B H38E 109.5 . . ?
C37B C38B H38F 109.5 . . ?
H38D C38B H38F 109.5 . . ?
H38E C38B H38F 109.5 . . ?
C37B C39B H39D 109.5 . . ?
C37B C39B H39E 109.5 . . ?
H39D C39B H39E 109.5 . . ?
C37B C39B H39F 109.5 . . ?
H39D C39B H39F 109.5 . . ?
H39E C39B H39F 109.5 . . ?
C36B C40B C41B 109(5) . . ?
C36B C40B C42B 110.9(17) . . ?
C41B C40B C42B 110(2) . . ?
C36B C40B H40B 109.1 . . ?
C41B C40B H40B 109.1 . . ?
C42B C40B H40B 109.1 . . ?
C40B C41B H41D 109.5 . . ?
C40B C41B H41E 109.5 . . ?
H41D C41B H41E 109.5 . . ?
C40B C41B H41F 109.5 . . ?
H41D C41B H41F 109.5 . . ?
H41E C41B H41F 109.5 . . ?
C40B C42B H42D 109.5 . . ?
C40B C42B H42E 109.5 . . ?
H42D C42B H42E 109.5 . . ?
C40B C42B H42F 109.5 . . ?
H42D C42B H42F 109.5 . . ?
H42E C42B H42F 109.5 . . ?
C44B C43B C48B 138.0(17) . . ?
C44B C43B N4B 107(2) . . ?
C48B C43B N4B 115(2) . . ?
C45B C44B C43B 102.3(19) . . ?
C45B C44B C49B 152(2) . . ?
C43B C44B C49B 104(2) . . ?
C46B C45B C44B 137(2) . . ?
C46B C45B H45B 111.7 . . ?
C44B C45B H45B 111.7 . . ?
C47B C46B C45B 104(2) . . ?
C47B C46B H46B 128.0 . . ?
C45B C46B H46B 128.0 . . ?
C46B C47B C48B 136(2) . . ?
C46B C47B H47B 112.0 . . ?
C48B C47B H47B 112.0 . . ?
C47B C48B C43B 102.9(18) . . ?
C47B C48B C52B 107(2) . . ?
C43B C48B C52B 149(2) . . ?
C51B C49B C50B 110(2) . . ?
C51B C49B C44B 122(3) . . ?
C50B C49B C44B 100(2) . . ?
C51B C49B H49B 108.1 . . ?
C50B C49B H49B 108.1 . . ?
C44B C49B H49B 108.1 . . ?
C49B C50B H50D 109.5 . . ?
C49B C50B H50E 109.5 . . ?
H50D C50B H50E 109.5 . . ?
C49B C50B H50F 109.5 . . ?
H50D C50B H50F 109.5 . . ?
H50E C50B H50F 109.5 . . ?
C49B C51B H51D 109.5 . . ?
C49B C51B H51E 109.5 . . ?
H51D C51B H51E 109.5 . . ?
C49B C51B H51F 109.5 . . ?
H51D C51B H51F 109.5 . . ?
H51E C51B H51F 109.5 . . ?
C54B C52B C53B 109(2) . . ?
C54B C52B C48B 114(2) . . ?
C53B C52B C48B 112(2) . . ?
C54B C52B H52B 107.2 . . ?
C53B C52B H52B 107.2 . . ?
C48B C52B H52B 107.2 . . ?
C52B C53B H53D 109.5 . . ?
C52B C53B H53E 109.5 . . ?
H53D C53B H53E 109.5 . . ?
C52B C53B H53F 109.5 . . ?
H53D C53B H53F 109.5 . . ?
H53E C53B H53F 109.5 . . ?
C52B C54B H54D 109.5 . . ?
C52B C54B H54E 109.5 . . ?
H54D C54B H54E 109.5 . . ?
C52B C54B H54F 109.5 . . ?
H54D C54B H54F 109.5 . . ?
H54E C54B H54F 109.5 . . ?

loop_
_geom_bond_atom_site_label_1
_geom_bond_atom_site_label_2
_geom_bond_distance
_geom_bond_site_symmetry_2
_geom_bond_publ_flag
Pd1A C1A 1.956(4) . ?
Pd1A O2A 2.035(4) . ?
Pd1A O1A 2.045(5) . ?
Pd1A Br1A 2.4022(8) . ?
Pd1A Pd2A 3.0597(12) . ?
Pd2A C28A 1.951(6) . ?
Pd2A O1A 2.038(5) . ?
Pd2A O2A 2.059(4) . ?
Pd2A Br2A 2.3926(14) . ?
O1A H1C 0.8500 . ?
O2A H2C 0.8500 . ?
N1A C1A 1.363(6) . ?
N1A C3A 1.385(6) . ?
N1A C4A 1.448(5) . ?
C1A N2A 1.369(6) . ?
N2A C2A 1.402(8) . ?
N2A C16A 1.446(5) . ?
C2A C3A 1.362(7) . ?
C2A H2A 0.9500 . ?
C3A H3A 0.9500 . ?
C4A C5A 1.396(3) . ?
C4A C9A 1.398(3) . ?
C5A C6A 1.397(3) . ?
C5A C10A 1.528(6) . ?
C6A C7A 1.393(3) . ?
C6A H6A 0.9500 . ?
C7A C8A 1.392(3) . ?
C7A H7A 0.9500 . ?
C8A C9A 1.396(3) . ?
C8A H8A 0.9500 . ?
C9A C13A 1.535(7) . ?
C10A C11A 1.528(5) . ?
C10A C12A 1.529(5) . ?
C10A H10A 1.0000 . ?
C11A H11A 0.9800 . ?
C11A H11B 0.9800 . ?
C11A H11C 0.9800 . ?
C12A H12A 0.9800 . ?
C12A H12B 0.9800 . ?
C12A H12C 0.9800 . ?
C13A C15A 1.520(6) . ?
C13A C14A 1.521(6) . ?
C13A H13A 1.0000 . ?
C14A H14A 0.9800 . ?
C14A H14B 0.9800 . ?
C14A H14C 0.9800 . ?
C15A H15A 0.9800 . ?
C15A H15B 0.9800 . ?
C15A H15C 0.9800 . ?
C16A C21A 1.393(3) . ?
C16A C17A 1.394(3) . ?
C17A C18A 1.395(3) . ?
C17A C22A 1.538(9) . ?
C18A C19A 1.392(4) . ?
C18A H18A 0.9500 . ?
C19A C20A 1.391(4) . ?
C19A H19A 0.9500 . ?
C20A C21A 1.394(3) . ?
C20A H20A 0.9500 . ?
C21A C25A 1.510(7) . ?
C22A C23A 1.523(8) . ?
C22A C24A 1.525(8) . ?
C22A H22A 1.0000 . ?
C23A H23A 0.9800 . ?
C23A H23B 0.9800 . ?
C23A H23C 0.9800 . ?
C24A H24A 0.9800 . ?
C24A H24B 0.9800 . ?
C24A H24C 0.9800 . ?
C25A C26A 1.540(6) . ?
C25A C27A 1.541(6) . ?
C25A H25A 1.0000 . ?
C26A H26A 0.9800 . ?
C26A H26B 0.9800 . ?
C26A H26C 0.9800 . ?
C27A H27A 0.9800 . ?
C27A H27B 0.9800 . ?
C27A H27C 0.9800 . ?
N3A C28A 1.336(9) . ?
N3A C30A 1.374(9) . ?
N3A C31A 1.462(7) . ?
C28A N4A 1.359(7) . ?
N4A C29A 1.396(9) . ?
N4A C43A 1.448(7) . ?
C29A C30A 1.345(11) . ?
C29A H29A 0.9500 . ?
C30A H30A 0.9500 . ?
C31A C36A 1.390(4) . ?
C31A C32A 1.393(4) . ?
C32A C33A 1.391(4) . ?
C32A C37A 1.526(8) . ?
C33A C34A 1.389(4) . ?
C33A H33A 0.9500 . ?
C34A C35A 1.390(4) . ?
C34A H34A 0.9500 . ?
C35A C36A 1.390(4) . ?
C35A H35A 0.9500 . ?
C36A C40A 1.527(10) . ?
C37A C38A 1.532(7) . ?
C37A C39A 1.532(6) . ?
C37A H37A 1.0000 . ?
C38A H38A 0.9800 . ?
C38A H38B 0.9800 . ?
C38A H38C 0.9800 . ?
C39A H39A 0.9800 . ?
C39A H39B 0.9800 . ?
C39A H39C 0.9800 . ?
C40A C41A 1.541(11) . ?
C40A C42A 1.542(10) . ?
C40A H40A 1.0000 . ?
C41A H41A 0.9800 . ?
C41A H41B 0.9800 . ?
C41A H41C 0.9800 . ?
C42A H42A 0.9800 . ?
C42A H42B 0.9800 . ?
C42A H42C 0.9800 . ?
C43A C44A 1.388(4) . ?
C43A C48A 1.388(4) . ?
C44A C45A 1.387(4) . ?
C44A C49A 1.580(12) . ?
C45A C46A 1.386(4) . ?
C45A H45A 0.9500 . ?
C46A C47A 1.386(4) . ?
C46A H46A 0.9500 . ?
C47A C48A 1.387(4) . ?
C47A H47A 0.9500 . ?
C48A C52A 1.540(9) . ?
C49A C51A 1.507(10) . ?
C49A C50A 1.507(10) . ?
C49A H49A 1.0000 . ?
C50A H50A 0.9800 . ?
C50A H50B 0.9800 . ?
C50A H50C 0.9800 . ?
C51A H51A 0.9800 . ?
C51A H51B 0.9800 . ?
C51A H51C 0.9800 . ?
C52A C54A 1.520(7) . ?
C52A C53A 1.521(7) . ?
C52A H52A 1.0000 . ?
C53A H53A 0.9800 . ?
C53A H53B 0.9800 . ?
C53A H53C 0.9800 . ?
C54A H54A 0.9800 . ?
C54A H54B 0.9800 . ?
C54A H54C 0.9800 . ?
Pd1B C1B 1.956(6) . ?
Pd1B O2B 2.035(5) . ?
Pd1B O1B 2.045(6) . ?
Pd1B Br1B 2.393(3) . ?
Pd1B Pd2B 3.021(4) . ?
Pd2B C28B 1.952(7) . ?
Pd2B O1B 2.037(5) . ?
Pd2B O2B 2.060(5) . ?
Pd2B Br2B 2.358(3) . ?
O1B H1D 0.8500 . ?
O2B H2D 0.8500 . ?
N1B C1B 1.363(7) . ?
N1B C3B 1.385(7) . ?
N1B C4B 1.448(6) . ?
C1B N2B 1.368(7) . ?
N2B C2B 1.402(8) . ?
N2B C16B 1.445(6) . ?
C2B C3B 1.362(8) . ?
C2B H2B 0.9500 . ?
C3B H3B 0.9500 . ?
C4B C5B 1.395(4) . ?
C4B C9B 1.396(4) . ?
C5B C6B 1.396(4) . ?
C5B C10B 1.528(7) . ?
C6B C7B 1.394(4) . ?
C6B H6B 0.9500 . ?
C7B C8B 1.394(4) . ?
C7B H7B 0.9500 . ?
C8B C9B 1.395(4) . ?
C8B H8B 0.9500 . ?
C9B C13B 1.535(8) . ?
C10B C11B 1.529(6) . ?
C10B C12B 1.529(6) . ?
C10B H10B 1.0000 . ?
C11B H11D 0.9800 . ?
C11B H11E 0.9800 . ?
C11B H11F 0.9800 . ?
C12B H12D 0.9800 . ?
C12B H12E 0.9800 . ?
C12B H12F 0.9800 . ?
C13B C14B 1.520(7) . ?
C13B C15B 1.520(7) . ?
C13B H13B 1.0000 . ?
C14B H14D 0.9800 . ?
C14B H14E 0.9800 . ?
C14B H14F 0.9800 . ?
C15B H15D 0.9800 . ?
C15B H15E 0.9800 . ?
C15B H15F 0.9800 . ?
C16B C17B 1.392(4) . ?
C16B C21B 1.393(4) . ?
C17B C18B 1.393(4) . ?
C17B C22B 1.537(10) . ?
C18B C19B 1.392(4) . ?
C18B H18B 0.9500 . ?
C19B C20B 1.392(4) . ?
C19B H19B 0.9500 . ?
C20B C21B 1.393(4) . ?
C20B H20B 0.9500 . ?
C21B C25B 1.511(8) . ?
C22B C23B 1.523(8) . ?
C22B C24B 1.524(8) . ?
C22B H22B 1.0000 . ?
C23B H23D 0.9800 . ?
C23B H23E 0.9800 . ?
C23B H23F 0.9800 . ?
C24B H24D 0.9800 . ?
C24B H24E 0.9800 . ?
C24B H24F 0.9800 . ?
C25B C27B 1.541(7) . ?
C25B C26B 1.542(7) . ?
C25B H25B 1.0000 . ?
C26B H26D 0.9800 . ?
C26B H26E 0.9800 . ?
C26B H26F 0.9800 . ?
C27B H27D 0.9800 . ?
C27B H27E 0.9800 . ?
C27B H27F 0.9800 . ?
C28B N4B 1.359(8) . ?
C28B N3B 1.42(2) . ?
N3B C30B 1.374(9) . ?
N3B C31B 1.463(8) . ?
N4B C29B 1.396(10) . ?
N4B C43B 1.447(8) . ?
C29B C30B 1.345(11) . ?
C29B H29B 0.9500 . ?
C30B H30B 0.9500 . ?
C31B C36B 1.390(4) . ?
C31B C32B 1.391(4) . ?
C32B C33B 1.390(4) . ?
C32B C37B 1.525(9) . ?
C33B C34B 1.390(4) . ?
C33B H33B 0.9500 . ?
C34B C35B 1.390(4) . ?
C34B H34B 0.9500 . ?
C35B C36B 1.390(4) . ?
C35B H35B 0.9500 . ?
C36B C40B 1.528(11) . ?
C37B C38B 1.531(7) . ?
C37B C39B 1.532(7) . ?
C37B H37B 1.0000 . ?
C38B H38D 0.9800 . ?
C38B H38E 0.9800 . ?
C38B H38F 0.9800 . ?
C39B H39D 0.9800 . ?
C39B H39E 0.9800 . ?
C39B H39F 0.9800 . ?
C40B C41B 1.542(11) . ?
C40B C42B 1.542(11) . ?
C40B H40B 1.0000 . ?
C41B H41D 0.9800 . ?
C41B H41E 0.9800 . ?
C41B H41F 0.9800 . ?
C42B H42D 0.9800 . ?
C42B H42E 0.9800 . ?
C42B H42F 0.9800 . ?
C43B C44B 1.387(4) . ?
C43B C48B 1.388(4) . ?
C44B C45B 1.387(4) . ?
C44B C49B 1.580(12) . ?
C45B C46B 1.387(4) . ?
C45B H45B 0.9500 . ?
C46B C47B 1.387(4) . ?
C46B H46B 0.9500 . ?
C47B C48B 1.387(4) . ?
C47B H47B 0.9500 . ?
C48B C52B 1.540(9) . ?
C49B C51B 1.507(11) . ?
C49B C50B 1.508(11) . ?
C49B H49B 1.0000 . ?
C50B H50D 0.9800 . ?
C50B H50E 0.9800 . ?
C50B H50F 0.9800 . ?
C51B H51D 0.9800 . ?
C51B H51E 0.9800 . ?
C51B H51F 0.9800 . ?
C52B C54B 1.521(8) . ?
C52B C53B 1.521(8) . ?
C52B H52B 1.0000 . ?
C53B H53D 0.9800 . ?
C53B H53E 0.9800 . ?
C53B H53F 0.9800 . ?
C54B H54D 0.9800 . ?
C54B H54E 0.9800 . ?
C54B H54F 0.9800 . ?

loop_
_geom_torsion_atom_site_label_1
_geom_torsion_atom_site_label_2
_geom_torsion_atom_site_label_3
_geom_torsion_atom_site_label_4
_geom_torsion
_geom_torsion_site_symmetry_1
_geom_torsion_site_symmetry_2
_geom_torsion_site_symmetry_3
_geom_torsion_site_symmetry_4
_geom_torsion_publ_flag
C3A N1A C1A N2A 4.8(19) . . . . ?
C4A N1A C1A N2A 179.0(13) . . . . ?
C3A N1A C1A Pd1A 174.7(14) . . . . ?
C4A N1A C1A Pd1A -11(2) . . . . ?
N1A C1A N2A C2A -7.8(18) . . . . ?
Pd1A C1A N2A C2A -178.2(15) . . . . ?
N1A C1A N2A C16A -177.9(10) . . . . ?
Pd1A C1A N2A C16A 11.7(15) . . . . ?
C1A N2A C2A C3A 8(2) . . . . ?
C16A N2A C2A C3A 178.1(14) . . . . ?
N2A C2A C3A N1A -5(3) . . . . ?
C1A N1A C3A C2A 0(3) . . . . ?
C4A N1A C3A C2A -174.1(19) . . . . ?
C1A N1A C4A C5A -65.5(17) . . . . ?
C3A N1A C4A C5A 107.8(18) . . . . ?
C1A N1A C4A C9A 111.9(15) . . . . ?
C3A N1A C4A C9A -75(2) . . . . ?
C9A C4A C5A C6A -0.2(3) . . . . ?
N1A C4A C5A C6A 177.1(8) . . . . ?
C9A C4A C5A C10A 174.7(10) . . . . ?
N1A C4A C5A C10A -8.0(9) . . . . ?
C4A C5A C6A C7A -0.3(3) . . . . ?
C10A C5A C6A C7A -175.3(10) . . . . ?
C5A C6A C7A C8A 0.9(5) . . . . ?
C6A C7A C8A C9A -0.9(7) . . . . ?
C7A C8A C9A C4A 0.3(7) . . . . ?
C7A C8A C9A C13A 178.1(7) . . . . ?
C5A C4A C9A C8A 0.2(5) . . . . ?
N1A C4A C9A C8A -177.1(8) . . . . ?
C5A C4A C9A C13A -177.4(6) . . . . ?
N1A C4A C9A C13A 5.3(9) . . . . ?
C4A C5A C10A C11A 152.9(9) . . . . ?
C6A C5A C10A C11A -32.3(14) . . . . ?
C4A C5A C10A C12A -82.3(14) . . . . ?
C6A C5A C10A C12A 92.5(13) . . . . ?
C8A C9A C13A C15A -79.6(10) . . . . ?
C4A C9A C13A C15A 98.0(9) . . . . ?
C8A C9A C13A C14A 43.1(9) . . . . ?
C4A C9A C13A C14A -139.3(7) . . . . ?
C1A N2A C16A C21A -88.4(11) . . . . ?
C2A N2A C16A C21A 102.7(16) . . . . ?
C1A N2A C16A C17A 95.5(9) . . . . ?
C2A N2A C16A C17A -73.4(16) . . . . ?
C21A C16A C17A C18A 0.0(3) . . . . ?
N2A C16A C17A C18A 176.0(8) . . . . ?
C21A C16A C17A C22A 176.3(9) . . . . ?
N2A C16A C17A C22A -7.7(10) . . . . ?
C16A C17A C18A C19A 0.0(3) . . . . ?
C22A C17A C18A C19A -176.7(8) . . . . ?
C17A C18A C19A C20A 0.1(6) . . . . ?
C18A C19A C20A C21A 0.0(8) . . . . ?
C17A C16A C21A C20A 0.1(6) . . . . ?
N2A C16A C21A C20A -175.9(9) . . . . ?
C17A C16A C21A C25A 176.6(8) . . . . ?
N2A C16A C21A C25A 0.6(10) . . . . ?
C19A C20A C21A C16A -0.1(7) . . . . ?
C19A C20A C21A C25A -176.6(8) . . . . ?
C16A C17A C22A C23A -131.7(9) . . . . ?
C18A C17A C22A C23A 44.7(10) . . . . ?
C16A C17A C22A C24A 104.0(11) . . . . ?
C18A C17A C22A C24A -79.7(10) . . . . ?
C16A C21A C25A C26A -103.8(8) . . . . ?
C20A C21A C25A C26A 72.6(9) . . . . ?
C16A C21A C25A C27A 137.1(7) . . . . ?
C20A C21A C25A C27A -46.5(9) . . . . ?
C30A N3A C28A N4A 1.4(9) . . . . ?
C31A N3A C28A N4A 173.7(7) . . . . ?
C30A N3A C28A Pd2A -179.1(6) . . . . ?
C31A N3A C28A Pd2A -6.8(11) . . . . ?
N3A C28A N4A C29A 0.0(9) . . . . ?
Pd2A C28A N4A C29A -179.6(7) . . . . ?
N3A C28A N4A C43A 176.5(8) . . . . ?
Pd2A C28A N4A C43A -3.0(12) . . . . ?
C28A N4A C29A C30A -1.4(11) . . . . ?
C43A N4A C29A C30A -178.2(9) . . . . ?
N4A C29A C30A N3A 2.2(12) . . . . ?
C28A N3A C30A C29A -2.3(12) . . . . ?
C31A N3A C30A C29A -175.1(8) . . . . ?
C28A N3A C31A C36A 107.6(8) . . . . ?
C30A N3A C31A C36A -80.9(9) . . . . ?
C28A N3A C31A C32A -80.3(8) . . . . ?
C30A N3A C31A C32A 91.2(9) . . . . ?
C36A C31A C32A C33A 0.3(3) . . . . ?
N3A C31A C32A C33A -171.3(5) . . . . ?
C36A C31A C32A C37A -174.8(8) . . . . ?
N3A C31A C32A C37A 13.6(9) . . . . ?
C31A C32A C33A C34A 0.1(3) . . . . ?
C37A C32A C33A C34A 175.9(8) . . . . ?
C32A C33A C34A C35A -0.2(6) . . . . ?
C33A C34A C35A C36A -0.1(8) . . . . ?
C34A C35A C36A C31A 0.5(7) . . . . ?
C34A C35A C36A C40A -179.1(7) . . . . ?
C32A C31A C36A C35A -0.6(6) . . . . ?
N3A C31A C36A C35A 170.9(5) . . . . ?
C32A C31A C36A C40A 179.0(7) . . . . ?
N3A C31A C36A C40A -9.5(8) . . . . ?
C33A C32A C37A C38A -48.1(6) . . . . ?
C31A C32A C37A C38A 127.1(7) . . . . ?
C33A C32A C37A C39A 79.2(7) . . . . ?
C31A C32A C37A C39A -105.7(9) . . . . ?
C35A C36A C40A C41A -73.1(14) . . . . ?
C31A C36A C40A C41A 107.3(14) . . . . ?
C35A C36A C40A C42A 50.4(10) . . . . ?
C31A C36A C40A C42A -129.3(8) . . . . ?
C28A N4A C43A C44A 87.6(10) . . . . ?
C29A N4A C43A C44A -96.3(11) . . . . ?
C28A N4A C43A C48A -100.8(10) . . . . ?
C29A N4A C43A C48A 75.3(10) . . . . ?
C48A C43A C44A C45A -0.06(19) . . . . ?
N4A C43A C44A C45A 171.6(10) . . . . ?
C48A C43A C44A C49A 174.8(11) . . . . ?
N4A C43A C44A C49A -13.5(11) . . . . ?
C43A C44A C45A C46A -0.2(2) . . . . ?
C49A C44A C45A C46A -176.1(9) . . . . ?
C44A C45A C46A C47A 0.6(5) . . . . ?
C45A C46A C47A C48A -0.6(6) . . . . ?
C46A C47A C48A C43A 0.3(6) . . . . ?
C46A C47A C48A C52A -173.1(10) . . . . ?
C44A C43A C48A C47A 0.0(4) . . . . ?
N4A C43A C48A C47A -172.1(10) . . . . ?
C44A C43A C48A C52A 173.9(9) . . . . ?
N4A C43A C48A C52A 1.8(9) . . . . ?
C45A C44A C49A C51A -75.4(12) . . . . ?
C43A C44A C49A C51A 109.1(12) . . . . ?
C45A C44A C49A C50A 49.4(10) . . . . ?
C43A C44A C49A C50A -126.1(10) . . . . ?
C47A C48A C52A C54A -53.7(10) . . . . ?
C43A C48A C52A C54A 132.4(8) . . . . ?
C47A C48A C52A C53A 67.3(10) . . . . ?
C43A C48A C52A C53A -106.5(8) . . . . ?
C3B N1B C1B N2B -17(6) . . . . ?
C4B N1B C1B N2B 161(5) . . . . ?
C3B N1B C1B Pd1B -165(4) . . . . ?
C4B N1B C1B Pd1B 13(8) . . . . ?
N1B C1B N2B C2B 28(5) . . . . ?
Pd1B C1B N2B C2B 175(4) . . . . ?
N1B C1B N2B C16B -176(3) . . . . ?
Pd1B C1B N2B C16B -29(5) . . . . ?
C1B N2B C2B C3B -29(7) . . . . ?
C16B N2B C2B C3B 174(4) . . . . ?
N2B C2B C3B N1B 19(8) . . . . ?
C1B N1B C3B C2B -2(8) . . . . ?
C4B N1B C3B C2B -179(6) . . . . ?
C1B N1B C4B C5B -85(6) . . . . ?
C3B N1B C4B C5B 92(5) . . . . ?
C1B N1B C4B C9B 100(6) . . . . ?
C3B N1B C4B C9B -83(6) . . . . ?
C9B C4B C5B C6B 0.0(3) . . . . ?
N1B C4B C5B C6B -174(2) . . . . ?
C9B C4B C5B C10B -177(3) . . . . ?
N1B C4B C5B C10B 8(3) . . . . ?
C4B C5B C6B C7B 0.0(3) . . . . ?
C10B C5B C6B C7B 178(3) . . . . ?
C5B C6B C7B C8B 0.0(7) . . . . ?
C6B C7B C8B C9B 0.0(9) . . . . ?
C7B C8B C9B C4B 0.0(9) . . . . ?
C7B C8B C9B C13B 170(2) . . . . ?
C5B C4B C9B C8B 0.0(7) . . . . ?
N1B C4B C9B C8B 174(2) . . . . ?
C5B C4B C9B C13B -169(2) . . . . ?
N1B C4B C9B C13B 5(3) . . . . ?
C4B C5B C10B C11B 131(3) . . . . ?
C6B C5B C10B C11B -46(4) . . . . ?
C4B C5B C10B C12B -105(4) . . . . ?
C6B C5B C10B C12B 77(4) . . . . ?
C8B C9B C13B C14B 54(3) . . . . ?
C4B C9B C13B C14B -137(2) . . . . ?
C8B C9B C13B C15B -72(3) . . . . ?
C4B C9B C13B C15B 97(3) . . . . ?
C1B N2B C16B C17B 108(3) . . . . ?
C2B N2B C16B C17B -100(5) . . . . ?
C1B N2B C16B C21B -67(4) . . . . ?
C2B N2B C16B C21B 85(5) . . . . ?
C21B C16B C17B C18B 0.0(3) . . . . ?
N2B C16B C17B C18B -174(3) . . . . ?
C21B C16B C17B C22B -161(2) . . . . ?
N2B C16B C17B C22B 24(3) . . . . ?
C16B C17B C18B C19B 0.0(3) . . . . ?
C22B C17B C18B C19B 156(3) . . . . ?
C17B C18B C19B C20B -0.1(7) . . . . ?
C18B C19B C20B C21B 0.1(9) . . . . ?
C17B C16B C21B C20B 0.1(7) . . . . ?
N2B C16B C21B C20B 174(3) . . . . ?
C17B C16B C21B C25B 180(3) . . . . ?
N2B C16B C21B C25B -6(3) . . . . ?
C19B C20B C21B C16B -0.2(9) . . . . ?
C19B C20B C21B C25B 180(3) . . . . ?
C16B C17B C22B C23B -139(2) . . . . ?
C18B C17B C22B C23B 64(3) . . . . ?
C16B C17B C22B C24B 108(3) . . . . ?
C18B C17B C22B C24B -49(4) . . . . ?
C16B C21B C25B C27B 138(3) . . . . ?
C20B C21B C25B C27B -42(3) . . . . ?
C16B C21B C25B C26B -78(3) . . . . ?
C20B C21B C25B C26B 102(3) . . . . ?
N4B C28B N3B C30B 2(3) . . . . ?
Pd2B C28B N3B C30B -179.8(19) . . . . ?
N4B C28B N3B C31B -176(2) . . . . ?
Pd2B C28B N3B C31B 3(3) . . . . ?
N3B C28B N4B C29B -2(3) . . . . ?
Pd2B C28B N4B C29B 180(2) . . . . ?
N3B C28B N4B C43B 170(3) . . . . ?
Pd2B C28B N4B C43B -9(4) . . . . ?
C28B N4B C29B C30B 1(4) . . . . ?
C43B N4B C29B C30B -171(3) . . . . ?
N4B C29B C30B N3B 0(4) . . . . ?
C28B N3B C30B C29B -1(3) . . . . ?
C31B N3B C30B C29B 176(2) . . . . ?
C30B N3B C31B C36B -69(2) . . . . ?
C28B N3B C31B C36B 107(2) . . . . ?
C30B N3B C31B C32B 109(2) . . . . ?
C28B N3B C31B C32B -74(2) . . . . ?
C36B C31B C32B C33B 0.0(3) . . . . ?
N3B C31B C32B C33B -178.5(14) . . . . ?
C36B C31B C32B C37B 167.3(16) . . . . ?
N3B C31B C32B C37B -11.1(19) . . . . ?
C31B C32B C33B C34B 0.1(3) . . . . ?
C37B C32B C33B C34B -162(2) . . . . ?
C32B C33B C34B C35B -0.1(7) . . . . ?
C33B C34B C35B C36B 0.2(10) . . . . ?
C34B C35B C36B C31B -0.2(9) . . . . ?
C34B C35B C36B C40B 178.2(18) . . . . ?
C32B C31B C36B C35B 0.1(7) . . . . ?
N3B C31B C36B C35B 178.6(13) . . . . ?
C32B C31B C36B C40B -178.2(19) . . . . ?
N3B C31B C36B C40B 0.4(18) . . . . ?
C33B C32B C37B C38B -21(2) . . . . ?
C31B C32B C37B C38B 175.1(15) . . . . ?
C33B C32B C37B C39B 96(2) . . . . ?
C31B C32B C37B C39B -68(2) . . . . ?
C35B C36B C40B C41B 40(4) . . . . ?
C31B C36B C40B C41B -142(4) . . . . ?
C35B C36B C40B C42B -81(2) . . . . ?
C31B C36B C40B C42B 97(2) . . . . ?
C28B N4B C43B C44B 100(3) . . . . ?
C29B N4B C43B C44B -89(3) . . . . ?
C28B N4B C43B C48B -81(3) . . . . ?
C29B N4B C43B C48B 90(3) . . . . ?
C48B C43B C44B C45B 0.0(2) . . . . ?
N4B C43B C44B C45B 178(2) . . . . ?
C48B C43B C44B C49B -169(2) . . . . ?
N4B C43B C44B C49B 9.3(19) . . . . ?
C43B C44B C45B C46B 0.0(2) . . . . ?
C49B C44B C45B C46B 157(5) . . . . ?
C44B C45B C46B C47B 0.1(4) . . . . ?
C45B C46B C47B C48B -0.1(6) . . . . ?
C46B C47B C48B C43B 0.0(6) . . . . ?
C46B C47B C48B C52B 171(2) . . . . ?
C44B C43B C48B C47B 0.0(4) . . . . ?
N4B C43B C48B C47B -178(3) . . . . ?
C44B C43B C48B C52B -164(5) . . . . ?
N4B C43B C48B C52B 18(4) . . . . ?
C45B C44B C49B C51B -74(5) . . . . ?
C43B C44B C49B C51B 83(3) . . . . ?
C45B C44B C49B C50B 47(5) . . . . ?
C43B C44B C49B C50B -156.0(19) . . . . ?
C47B C48B C52B C54B -45(3) . . . . ?
C43B C48B C52B C54B 118(4) . . . . ?
C47B C48B C52B C53B 79(2) . . . . ?
C43B C48B C52B C53B -117(4) . . . . ?
